data_4120065
loop_
_publ_author_name
'Brian D. Rekken'
'Thomas M. Brown'
'James C. Fettinger'
'Felicitas Lips'
'Heikki M. Tuononen'
'Rolfe H. Herber'
'Philip P. Power'

_publ_section_title
;
 Dispersion Forces and Counterintuitive Steric Effects in Main Group
 Molecules: Heavier Group 14 (Si-Pb) Dichalcogenolate Carbene Analogues
 with Sub-90\% Interligand Bond Angles
;
_journal_name_full 'Journal of the American Chemical Society'
_journal_page_first 10134
_journal_page_last 10148
_journal_paper_doi 10.1021/ja403802a
_journal_volume 135
_journal_year 2013
_chemical_formula_sum 'C108 H147 Ge1.5 S3'
_chemical_formula_weight 1650.31
_chemical_name_systematic
;
 ?
;
_space_group_crystal_system monoclinic
_space_group_IT_number 15
_space_group_name_Hall '-I 2ya'
_space_group_name_H-M_alt 'I 1 2/a 1'
_symmetry_space_group_name_Hall '-I 2ya'
_symmetry_space_group_name_H-M 'I 1 2/a 1'
_atom_sites_solution_hydrogens geom
_audit_creation_method SHELXL-2012
_cell_angle_alpha 90
_cell_angle_beta 106.844(4)
_cell_angle_gamma 90
_cell_formula_units_Z 8
_cell_length_a 26.261(8)
_cell_length_b 18.385(5)
_cell_length_c 41.860(15)
_cell_measurement_temperature 90(2)
_cell_volume 19343(11)
_computing_structure_refinement 'SHELXL-2012 (Sheldrick, 2012)'
_diffrn_ambient_temperature 90(2)
_diffrn_measured_fraction_theta_full 0.999
_diffrn_measured_fraction_theta_max 0.998
_diffrn_radiation_type MoK\a
_diffrn_radiation_wavelength 0.71073
_diffrn_reflns_av_R_equivalents 0.0945
_diffrn_reflns_av_unetI/netI 0.0809
_diffrn_reflns_Laue_measured_fraction_full 0.999
_diffrn_reflns_Laue_measured_fraction_max 0.998
_diffrn_reflns_limit_h_max 31
_diffrn_reflns_limit_h_min -31
_diffrn_reflns_limit_k_max 22
_diffrn_reflns_limit_k_min -22
_diffrn_reflns_limit_l_max 50
_diffrn_reflns_limit_l_min -50
_diffrn_reflns_number 89470
_diffrn_reflns_point_group_measured_fraction_full 0.999
_diffrn_reflns_point_group_measured_fraction_max 0.998
_diffrn_reflns_theta_full 25.242
_diffrn_reflns_theta_max 25.349
_diffrn_reflns_theta_min 2.250
_exptl_absorpt_coefficient_mu 0.579
_exptl_crystal_density_diffrn 1.133
_exptl_crystal_F_000 7128
_exptl_crystal_size_max 0.550
_exptl_crystal_size_mid 0.490
_exptl_crystal_size_min 0.440
_refine_diff_density_max 1.553
_refine_diff_density_min -1.308
_refine_diff_density_rms 0.134
_refine_ls_extinction_method none
_refine_ls_goodness_of_fit_ref 1.059
_refine_ls_hydrogen_treatment constr
_refine_ls_matrix_type full
_refine_ls_number_parameters 1078
_refine_ls_number_reflns 17687
_refine_ls_number_restraints 62
_refine_ls_restrained_S_all 1.058
_refine_ls_R_factor_all 0.2039
_refine_ls_R_factor_gt 0.1622
_refine_ls_shift/su_max 0.000
_refine_ls_shift/su_mean 0.000
_refine_ls_structure_factor_coef Fsqd
_refine_ls_weighting_details
;
 w=1/[\s^2^(Fo^2^)+(0.1644P)^2^+317.2629P]
 where P=(Fo^2^+2Fc^2^)/3
;
_refine_ls_weighting_scheme calc
_refine_ls_wR_factor_gt 0.3875
_refine_ls_wR_factor_ref 0.4228
_reflns_Friedel_coverage 0.000
_reflns_number_gt 12144
_reflns_number_total 17687
_reflns_threshold_expression 'I > 2\s(I)'
_cod_data_source_file ja403802a_si_008.cif
_cod_data_source_block BDR90FI2A
_cod_original_cell_volume 19344(10)
_cod_original_formula_sum 'C108 H147 Ge1.50 S3'
_cod_database_code 4120065
_shelx_space_group_comment
;
The symmetry employed for this shelxl refinement is uniquely defined
by the following loop, which should always be used as a source of
symmetry information in preference to the above space-group names.
They are only intended as comments.
;
_shelx_estimated_absorpt_t_min 0.741
_shelx_estimated_absorpt_t_max 0.785
_shelxl_version_number 2012-9

loop_
_space_group_symop_operation_xyz
'x, y, z'
'-x+1/2, y, -z'
'x+1/2, y+1/2, z+1/2'
'-x+1, y+1/2, -z+1/2'
'-x, -y, -z'
'x-1/2, -y, z'
'-x+1/2, -y+1/2, -z+1/2'
'x, -y+1/2, z+1/2'

loop_
_atom_site_label
_atom_site_type_symbol
_atom_site_fract_x
_atom_site_fract_y
_atom_site_fract_z
_atom_site_U_iso_or_equiv
_atom_site_adp_type
_atom_site_occupancy
_atom_site_site_symmetry_order
_atom_site_calc_flag
_atom_site_refinement_flags_posn
_atom_site_refinement_flags_adp
_atom_site_refinement_flags_occupancy
_atom_site_disorder_assembly
_atom_site_disorder_group
Ge1 Ge 0.14685(4) -0.00064(6) 0.17479(3) 0.0607(4) Uani 0.91 1 d . . P A 1
Ge2 Ge 0.0212(4) 0.0095(6) 0.1527(3) 0.062(3) Uani 0.09 1 d . . P A 2
S1 S 0.08018(9) 0.07156(12) 0.14916(6) 0.0560(6) Uani 1 1 d . . . . .
S2 S 0.08056(10) -0.06913(12) 0.18057(7) 0.0640(7) Uani 1 1 d . . . . .
Ge3 Ge 0.80806(10) 0.51818(14) 0.00377(8) 0.0624(8) Uani 0.37 1 d . . P B 1
Ge4 Ge 0.7623(3) 0.5172(3) 0.03251(15) 0.0468(16) Uani 0.13 1 d . . P B 2
S3 S 0.76482(17) 0.5938(2) 0.00966(10) 0.0511(11) Uani 0.5 1 d . . P . .
S4 S 0.7471(2) 0.4451(2) 0.01429(14) 0.0598(13) Uani 0.5 1 d . . P . .
C1 C 0.0959(3) 0.1646(4) 0.15110(19) 0.0434(18) Uani 1 1 d . . . . .
C2 C 0.1322(3) 0.1975(5) 0.1791(2) 0.050(2) Uani 1 1 d . . . . .
C3 C 0.1386(4) 0.2728(5) 0.1780(2) 0.060(2) Uani 1 1 d . . . . .
H3 H 0.1629 0.2962 0.1965 0.072 Uiso 1 1 calc R U . . .
C4 C 0.1106(4) 0.3146(5) 0.1508(3) 0.066(3) Uani 1 1 d . . . . .
H4 H 0.1167 0.3655 0.1504 0.079 Uiso 1 1 calc R U . . .
C5 C 0.0745(4) 0.2818(5) 0.1251(2) 0.058(2) Uani 1 1 d . . . . .
H5 H 0.0539 0.3104 0.1071 0.070 Uiso 1 1 calc R U . . .
C6 C 0.0669(3) 0.2069(5) 0.1245(2) 0.0486(19) Uani 1 1 d . . . . .
C7 C 0.1613(3) 0.1534(5) 0.2091(2) 0.049(2) Uani 1 1 d . . . . .
C8 C 0.1333(3) 0.1281(5) 0.2307(2) 0.049(2) Uani 1 1 d . . . . .
C9 C 0.1597(4) 0.0885(5) 0.2585(2) 0.056(2) Uani 1 1 d . . . . .
H9 H 0.1403 0.0723 0.2731 0.068 Uiso 1 1 calc R U . . .
C10 C 0.2139(3) 0.0711(5) 0.2661(2) 0.057(2) Uani 1 1 d . . . . .
C11 C 0.2408(3) 0.0987(6) 0.2444(2) 0.062(3) Uani 1 1 d . . . . .
H11 H 0.2780 0.0900 0.2495 0.075 Uiso 1 1 calc R U . . .
C12 C 0.2159(3) 0.1383(5) 0.2155(2) 0.052(2) Uani 1 1 d . . . . .
C13 C 0.0751(3) 0.1504(5) 0.2262(2) 0.0482(19) Uani 1 1 d . . . . .
H13 H 0.0598 0.1642 0.2022 0.058 Uiso 1 1 calc R U . . .
C14 C 0.0409(3) 0.0877(6) 0.2328(2) 0.062(2) Uani 1 1 d . . . . .
H14A H 0.0441 0.0456 0.2192 0.093 Uiso 1 1 calc R U . . .
H14B H 0.0036 0.1031 0.2270 0.093 Uiso 1 1 calc R U . . .
H14C H 0.0531 0.0743 0.2565 0.093 Uiso 1 1 calc R U . . .
C15 C 0.0719(4) 0.2165(6) 0.2462(3) 0.069(3) Uani 1 1 d . . . . .
H15A H 0.0344 0.2284 0.2434 0.104 Uiso 1 1 calc R U . . .
H15B H 0.0892 0.2574 0.2386 0.104 Uiso 1 1 calc R U . . .
H15C H 0.0898 0.2070 0.2698 0.104 Uiso 1 1 calc R U . . .
C16 C 0.2423(4) 0.0291(7) 0.2969(2) 0.083(4) Uani 1 1 d D . . . .
H16 H 0.2112 0.0218 0.3058 0.099 Uiso 0.5 1 calc R U P C 1
H16B H 0.2242 -0.0187 0.2970 0.099 Uiso 0.5 1 calc R U P C 2
C17 C 0.2579(11) -0.0492(8) 0.2965(7) 0.104(9) Uani 0.5 1 d D U P D 1
H17A H 0.2389 -0.0783 0.3089 0.155 Uiso 0.5 1 calc R U P D 1
H17B H 0.2964 -0.0541 0.3068 0.155 Uiso 0.5 1 calc R U P D 1
H17C H 0.2487 -0.0664 0.2733 0.155 Uiso 0.5 1 calc R U P D 1
C18 C 0.2761(9) 0.0721(11) 0.3255(4) 0.079(6) Uani 0.5 1 d D U P D 1
H18A H 0.2886 0.1163 0.3170 0.119 Uiso 0.5 1 calc R U P D 1
H18B H 0.3068 0.0428 0.3377 0.119 Uiso 0.5 1 calc R U P D 1
H18C H 0.2552 0.0855 0.3405 0.119 Uiso 0.5 1 calc R U P D 1
C17B C 0.3002(5) 0.0167(12) 0.2992(5) 0.066(5) Uani 0.5 1 d D U P D 2
H17D H 0.3083 0.0399 0.2802 0.099 Uiso 0.5 1 calc R U P D 2
H17E H 0.3071 -0.0357 0.2989 0.099 Uiso 0.5 1 calc R U P D 2
H17F H 0.3227 0.0377 0.3200 0.099 Uiso 0.5 1 calc R U P D 2
C18B C 0.2381(9) 0.0743(14) 0.3259(4) 0.086(7) Uani 0.5 1 d D U P D 2
H18D H 0.2382 0.1260 0.3202 0.129 Uiso 0.5 1 calc R U P D 2
H18E H 0.2685 0.0640 0.3454 0.129 Uiso 0.5 1 calc R U P D 2
H18F H 0.2050 0.0625 0.3311 0.129 Uiso 0.5 1 calc R U P D 2
C19 C 0.2474(4) 0.1675(6) 0.1934(3) 0.065(3) Uani 1 1 d . . . . .
H19 H 0.2221 0.1900 0.1732 0.078 Uiso 1 1 calc R U . . .
C20 C 0.2767(5) 0.1029(7) 0.1818(3) 0.091(4) Uani 1 1 d . . . . .
H20A H 0.2512 0.0637 0.1729 0.136 Uiso 1 1 calc R U . . .
H20B H 0.3051 0.0847 0.2008 0.136 Uiso 1 1 calc R U . . .
H20C H 0.2920 0.1198 0.1644 0.136 Uiso 1 1 calc R U . . .
C21 C 0.2881(5) 0.2239(7) 0.2101(3) 0.092(4) Uani 1 1 d . . . . .
H21A H 0.2704 0.2640 0.2180 0.138 Uiso 1 1 calc R U . . .
H21B H 0.3057 0.2424 0.1941 0.138 Uiso 1 1 calc R U . . .
H21C H 0.3146 0.2017 0.2291 0.138 Uiso 1 1 calc R U . . .
C22 C 0.0265(3) 0.1708(5) 0.0961(2) 0.0463(19) Uani 1 1 d . . . . .
C23 C 0.0412(3) 0.1436(5) 0.0686(2) 0.0446(19) Uani 1 1 d . . . . .
C24 C 0.0047(3) 0.1036(5) 0.04416(18) 0.0427(18) Uani 1 1 d . . . . .
H24 H 0.0144 0.0869 0.0252 0.051 Uiso 1 1 calc R U . . .
C25 C -0.0451(3) 0.0876(5) 0.04695(19) 0.0460(19) Uani 1 1 d . . . . .
C26 C -0.0604(3) 0.1167(5) 0.07361(19) 0.048(2) Uani 1 1 d . . . . .
H26 H -0.0957 0.1088 0.0747 0.057 Uiso 1 1 calc R U . . .
C27 C -0.0254(3) 0.1571(5) 0.0987(2) 0.049(2) Uani 1 1 d . . . . .
C28 C 0.0961(3) 0.1610(5) 0.0653(2) 0.049(2) Uani 1 1 d . . . . .
H28 H 0.1181 0.1773 0.0879 0.059 Uiso 1 1 calc R U . . .
C29 C 0.1234(6) 0.0940(9) 0.0569(6) 0.186(11) Uani 1 1 d . . . . .
H29A H 0.1145 0.0517 0.0684 0.278 Uiso 1 1 calc R U . . .
H29B H 0.1620 0.1013 0.0640 0.278 Uiso 1 1 calc R U . . .
H29C H 0.1112 0.0856 0.0327 0.278 Uiso 1 1 calc R U . . .
C30 C 0.0940(4) 0.2248(9) 0.0418(4) 0.125(7) Uani 1 1 d . . . . .
H30A H 0.0669 0.2155 0.0205 0.187 Uiso 1 1 calc R U . . .
H30B H 0.1288 0.2307 0.0378 0.187 Uiso 1 1 calc R U . . .
H30C H 0.0850 0.2693 0.0518 0.187 Uiso 1 1 calc R U . . .
C31 C -0.0826(3) 0.0401(5) 0.02143(19) 0.0471(19) Uani 1 1 d . . . . .
H31 H -0.0627 0.0220 0.0059 0.057 Uiso 1 1 calc R U . . .
C32 C -0.1308(4) 0.0820(7) 0.0006(2) 0.076(3) Uani 1 1 d . . . . .
H32A H -0.1534 0.0495 -0.0162 0.113 Uiso 1 1 calc R U . . .
H32B H -0.1190 0.1228 -0.0106 0.113 Uiso 1 1 calc R U . . .
H32C H -0.1512 0.1006 0.0151 0.113 Uiso 1 1 calc R U . . .
C33 C -0.0997(4) -0.0262(6) 0.0375(2) 0.061(2) Uani 1 1 d . . . . .
H33A H -0.0690 -0.0582 0.0464 0.092 Uiso 1 1 calc R U . . .
H33B H -0.1274 -0.0526 0.0208 0.092 Uiso 1 1 calc R U . . .
H33C H -0.1137 -0.0105 0.0557 0.092 Uiso 1 1 calc R U . . .
C34 C -0.0444(3) 0.1863(5) 0.1275(2) 0.054(2) Uani 1 1 d . . . . .
H34 H -0.0132 0.2096 0.1439 0.065 Uiso 1 1 calc R U . . .
C35 C -0.0644(4) 0.1260(7) 0.1455(2) 0.071(3) Uani 1 1 d . . . . .
H35A H -0.0696 0.1451 0.1661 0.107 Uiso 1 1 calc R U . . .
H35B H -0.0382 0.0865 0.1508 0.107 Uiso 1 1 calc R U . . .
H35C H -0.0983 0.1074 0.1311 0.107 Uiso 1 1 calc R U . . .
C36 C -0.0859(4) 0.2448(7) 0.1145(3) 0.079(3) Uani 1 1 d . . . . .
H36A H -0.1191 0.2222 0.1012 0.118 Uiso 1 1 calc R U . . .
H36B H -0.0731 0.2789 0.1005 0.118 Uiso 1 1 calc R U . . .
H36C H -0.0923 0.2710 0.1333 0.118 Uiso 1 1 calc R U . . .
C37 C 0.0909(3) -0.1648(4) 0.1826(2) 0.0455(19) Uani 1 1 d . . . . .
C38 C 0.1279(3) -0.2004(5) 0.1688(2) 0.054(2) Uani 1 1 d . . . . .
C39 C 0.1292(4) -0.2755(6) 0.1696(3) 0.073(3) Uani 1 1 d . . . . .
H39 H 0.1530 -0.3008 0.1603 0.088 Uiso 1 1 calc R U . . .
C40 C 0.0958(4) -0.3147(5) 0.1840(3) 0.071(3) Uani 1 1 d . . . . .
H40 H 0.0976 -0.3663 0.1847 0.085 Uiso 1 1 calc R U . . .
C41 C 0.0608(3) -0.2798(5) 0.1968(2) 0.058(2) Uani 1 1 d . . . . .
H41 H 0.0377 -0.3071 0.2059 0.069 Uiso 1 1 calc R U . . .
C42 C 0.0583(3) -0.2055(5) 0.1967(2) 0.048(2) Uani 1 1 d . . . . .
C43 C 0.1637(3) -0.1594(5) 0.1528(3) 0.059(2) Uani 1 1 d . . . . .
C44 C 0.1433(4) -0.1339(5) 0.1199(3) 0.067(3) Uani 1 1 d . . . . .
C45 C 0.1782(4) -0.0953(6) 0.1061(3) 0.075(3) Uiso 1 1 d . . . . .
H45 H 0.1655 -0.0774 0.0839 0.090 Uiso 1 1 calc R U . . .
C46 C 0.2306(5) -0.0831(7) 0.1241(4) 0.099(5) Uani 1 1 d . . . . .
C47 C 0.2502(4) -0.1097(7) 0.1567(4) 0.083(3) Uani 1 1 d . . . . .
H47 H 0.2865 -0.1021 0.1686 0.100 Uiso 1 1 calc R U . . .
C48 C 0.2180(4) -0.1464(6) 0.1716(3) 0.080(3) Uani 1 1 d . . . . .
C49 C 0.0884(3) -0.1547(5) 0.0993(3) 0.064(3) Uani 1 1 d . . . . .
H49 H 0.0677 -0.1702 0.1147 0.077 Uiso 1 1 calc R U . . .
C50 C 0.0576(4) -0.0924(6) 0.0772(3) 0.073(3) Uani 1 1 d . . . . .
H50A H 0.0482 -0.0554 0.0914 0.109 Uiso 1 1 calc R U . . .
H50B H 0.0251 -0.1118 0.0616 0.109 Uiso 1 1 calc R U . . .
H50C H 0.0800 -0.0704 0.0647 0.109 Uiso 1 1 calc R U . . .
C51 C 0.0919(4) -0.2198(6) 0.0771(4) 0.090(4) Uani 1 1 d . . . . .
H51A H 0.1268 -0.2199 0.0729 0.135 Uiso 1 1 calc R U . . .
H51B H 0.0639 -0.2162 0.0558 0.135 Uiso 1 1 calc R U . . .
H51C H 0.0875 -0.2650 0.0884 0.135 Uiso 1 1 calc R U . . .
C52 C 0.2672(7) -0.0396(8) 0.1062(5) 0.140(7) Uani 1 1 d . . . . .
H52 H 0.3005 -0.0343 0.1251 0.168 Uiso 1 1 calc R U . . .
C53 C 0.2582(8) 0.0267(9) 0.0973(4) 0.151(8) Uani 1 1 d . . . . .
H53A H 0.2298 0.0289 0.0761 0.227 Uiso 1 1 calc R U . . .
H53B H 0.2906 0.0485 0.0944 0.227 Uiso 1 1 calc R U . . .
H53C H 0.2472 0.0535 0.1144 0.227 Uiso 1 1 calc R U . . .
C54 C 0.2854(5) -0.0956(9) 0.0840(4) 0.123(6) Uani 1 1 d . . . . .
H54A H 0.2545 -0.1123 0.0661 0.185 Uiso 1 1 calc R U . . .
H54B H 0.3023 -0.1372 0.0976 0.185 Uiso 1 1 calc R U . . .
H54C H 0.3110 -0.0726 0.0741 0.185 Uiso 1 1 calc R U . . .
C55 C 0.2394(4) -0.1747(7) 0.2080(3) 0.081(3) Uani 1 1 d D . . . .
H55 H 0.2150 -0.2160 0.2088 0.098 Uiso 0.5 1 calc R U P E 1
H55B H 0.2117 -0.1734 0.2201 0.098 Uiso 0.5 1 calc R U P E 2
C56 C 0.2339(15) -0.1240(17) 0.2361(5) 0.147(13) Uani 0.5 1 d D U P F 1
H56A H 0.2519 -0.1458 0.2578 0.221 Uiso 0.5 1 calc R U P F 1
H56B H 0.1961 -0.1171 0.2342 0.221 Uiso 0.5 1 calc R U P F 1
H56C H 0.2501 -0.0769 0.2341 0.221 Uiso 0.5 1 calc R U P F 1
C57 C 0.2938(9) -0.2099(15) 0.2174(6) 0.097(8) Uani 0.5 1 d D U P F 1
H57A H 0.3210 -0.1724 0.2194 0.145 Uiso 0.5 1 calc R U P F 1
H57B H 0.2956 -0.2449 0.2001 0.145 Uiso 0.5 1 calc R U P F 1
H57C H 0.2999 -0.2351 0.2388 0.145 Uiso 0.5 1 calc R U P F 1
C56B C 0.2601(11) -0.2496(11) 0.2062(9) 0.133(13) Uani 0.5 1 d D U P F 2
H56D H 0.2924 -0.2470 0.1990 0.199 Uiso 0.5 1 calc R U P F 2
H56E H 0.2331 -0.2785 0.1901 0.199 Uiso 0.5 1 calc R U P F 2
H56F H 0.2685 -0.2725 0.2282 0.199 Uiso 0.5 1 calc R U P F 2
C57B C 0.2817(11) -0.1183(14) 0.2208(9) 0.135(12) Uani 0.5 1 d D U P F 2
H57D H 0.2831 -0.1049 0.2437 0.203 Uiso 0.5 1 calc R U P F 2
H57E H 0.2735 -0.0751 0.2065 0.203 Uiso 0.5 1 calc R U P F 2
H57F H 0.3163 -0.1380 0.2205 0.203 Uiso 0.5 1 calc R U P F 2
C58 C 0.0201(3) -0.1659(5) 0.2116(2) 0.050(2) Uani 1 1 d . . . . .
C59 C 0.0371(3) -0.1468(5) 0.2461(2) 0.053(2) Uani 1 1 d . . . . .
C60 C 0.0028(4) -0.1080(6) 0.2597(3) 0.067(3) Uani 1 1 d . . . . .
H60 H 0.0147 -0.0942 0.2825 0.080 Uiso 1 1 calc R U . . .
C61 C -0.0471(4) -0.0894(6) 0.2413(3) 0.064(3) Uani 1 1 d . . . . .
C62 C -0.0636(3) -0.1056(6) 0.2076(3) 0.064(3) Uani 1 1 d . . . . .
H62 H -0.0978 -0.0901 0.1947 0.077 Uiso 1 1 calc R U . . .
C63 C -0.0310(3) -0.1448(5) 0.1918(2) 0.054(2) Uani 1 1 d . . . . .
C64 C 0.0895(4) -0.1671(6) 0.2692(2) 0.064(3) Uani 1 1 d . . . . .
H64 H 0.1095 -0.1887 0.2545 0.077 Uiso 1 1 calc R U . . .
C65 C 0.1232(5) -0.1070(10) 0.2864(5) 0.141(7) Uani 1 1 d . . . . .
H65A H 0.1068 -0.0841 0.3021 0.211 Uiso 1 1 calc R U . . .
H65B H 0.1268 -0.0709 0.2700 0.211 Uiso 1 1 calc R U . . .
H65C H 0.1584 -0.1257 0.2986 0.211 Uiso 1 1 calc R U . . .
C66 C 0.0852(4) -0.2278(9) 0.2923(3) 0.120(6) Uani 1 1 d . . . . .
H66A H 0.1189 -0.2326 0.3100 0.180 Uiso 1 1 calc R U . . .
H66B H 0.0773 -0.2734 0.2797 0.180 Uiso 1 1 calc R U . . .
H66C H 0.0566 -0.2170 0.3023 0.180 Uiso 1 1 calc R U . . .
C67 C -0.0863(4) -0.0452(8) 0.2557(3) 0.088(4) Uani 1 1 d . . . . .
H67 H -0.1216 -0.0698 0.2473 0.105 Uiso 1 1 calc R U . . .
C68 C -0.0940(6) 0.0306(9) 0.2420(5) 0.137(7) Uani 1 1 d . . . . .
H68A H -0.1150 0.0587 0.2536 0.206 Uiso 1 1 calc R U . . .
H68B H -0.1128 0.0289 0.2181 0.206 Uiso 1 1 calc R U . . .
H68C H -0.0592 0.0538 0.2453 0.206 Uiso 1 1 calc R U . . .
C69 C -0.0710(8) -0.0511(10) 0.2930(4) 0.143(7) Uani 1 1 d . . . . .
H69A H -0.0393 -0.0214 0.3027 0.214 Uiso 1 1 calc R U . . .
H69B H -0.0632 -0.1020 0.2995 0.214 Uiso 1 1 calc R U . . .
H69C H -0.1004 -0.0339 0.3010 0.214 Uiso 1 1 calc R U . . .
C70 C -0.0516(4) -0.1636(6) 0.1544(2) 0.060(2) Uani 1 1 d . . . . .
H70 H -0.0230 -0.1919 0.1486 0.072 Uiso 1 1 calc R U . . .
C71 C -0.0625(7) -0.0966(9) 0.1326(3) 0.129(6) Uani 1 1 d . . . . .
H71A H -0.0975 -0.1010 0.1161 0.193 Uiso 1 1 calc R U . . .
H71B H -0.0351 -0.0918 0.1211 0.193 Uiso 1 1 calc R U . . .
H71C H -0.0620 -0.0535 0.1465 0.193 Uiso 1 1 calc R U . . .
C72 C -0.0995(4) -0.2102(7) 0.1468(3) 0.075(3) Uani 1 1 d . . . . .
H72A H -0.1295 -0.1821 0.1497 0.113 Uiso 1 1 calc R U . . .
H72B H -0.0928 -0.2521 0.1620 0.113 Uiso 1 1 calc R U . . .
H72C H -0.1079 -0.2274 0.1237 0.113 Uiso 1 1 calc R U . . .
C81 C 0.7500 0.6887(7) 0.0000 0.085(6) Uani 1 2 d S T P B .
C82 C 0.7818(5) 0.7272(6) 0.0281(3) 0.092(4) Uani 1 1 d . . . . .
C83 C 0.7817(7) 0.8016(6) 0.0270(3) 0.136(8) Uani 1 1 d . . . . .
H83 H 0.8039 0.8280 0.0453 0.163 Uiso 1 1 calc R U . . .
C84 C 0.7500 0.8392(10) 0.0000 0.165(14) Uani 1 2 d S T P . .
H84 H 0.7500 0.8908 0.0000 0.197 Uiso 1 2 calc R U P . .
C85 C 0.8143(4) 0.6843(7) 0.0576(3) 0.093(4) Uani 1 1 d . . . . .
C86 C 0.7918(4) 0.6640(9) 0.0820(4) 0.118(6) Uani 1 1 d . . . . .
C87 C 0.8200(4) 0.6181(9) 0.1081(4) 0.114(6) Uani 1 1 d . . . . .
H87 H 0.8037 0.6029 0.1245 0.136 Uiso 1 1 calc R U . . .
C88 C 0.8706(4) 0.5952(7) 0.1102(3) 0.083(4) Uani 1 1 d . . . . .
C89 C 0.8943(4) 0.6203(7) 0.0869(3) 0.076(3) Uani 1 1 d . . . . .
H89 H 0.9300 0.6069 0.0888 0.091 Uiso 1 1 calc R U . . .
C90 C 0.8669(4) 0.6655(7) 0.0602(3) 0.079(3) Uani 1 1 d . . . . .
C91 C 0.7357(5) 0.6909(13) 0.0828(6) 0.155(9) Uani 1 1 d . . . . .
H91 H 0.7203 0.7182 0.0615 0.186 Uiso 1 1 calc R U . . .
C92 C 0.7000(5) 0.6216(14) 0.0809(6) 0.196(12) Uani 1 1 d . . . . .
H92A H 0.7156 0.5903 0.1003 0.295 Uiso 1 1 calc R U . . .
H92B H 0.6978 0.5947 0.0604 0.295 Uiso 1 1 calc R U . . .
H92C H 0.6642 0.6365 0.0810 0.295 Uiso 1 1 calc R U . . .
C93 C 0.7380(6) 0.7456(12) 0.1115(7) 0.168(10) Uani 1 1 d . . . . .
H93A H 0.7517 0.7208 0.1331 0.251 Uiso 1 1 calc R U . . .
H93B H 0.7022 0.7642 0.1094 0.251 Uiso 1 1 calc R U . . .
H93C H 0.7616 0.7861 0.1103 0.251 Uiso 1 1 calc R U . . .
C94 C 0.9012(4) 0.5471(7) 0.1395(3) 0.074(3) Uani 1 1 d . . . . .
H94 H 0.8746 0.5242 0.1494 0.089 Uiso 1 1 calc R U . . .
C95 C 0.9298(5) 0.4891(8) 0.1288(3) 0.092(4) Uani 1 1 d . . . . .
H95A H 0.9634 0.5080 0.1263 0.139 Uiso 1 1 calc R U . . .
H95B H 0.9082 0.4700 0.1073 0.139 Uiso 1 1 calc R U . . .
H95C H 0.9373 0.4500 0.1454 0.139 Uiso 1 1 calc R U . . .
C96 C 0.9381(8) 0.5879(9) 0.1656(3) 0.146(8) Uani 1 1 d . . . . .
H96A H 0.9574 0.5546 0.1833 0.218 Uiso 1 1 calc R U . . .
H96B H 0.9186 0.6236 0.1749 0.218 Uiso 1 1 calc R U . . .
H96C H 0.9635 0.6132 0.1563 0.218 Uiso 1 1 calc R U . . .
C97 C 0.8962(6) 0.6952(7) 0.0364(3) 0.085(4) Uani 1 1 d . . . . .
H97 H 0.8692 0.7161 0.0165 0.102 Uiso 1 1 calc R U . . .
C98 C 0.9261(8) 0.6343(8) 0.0241(3) 0.139(7) Uani 1 1 d . . . . .
H98A H 0.9438 0.6546 0.0084 0.208 Uiso 1 1 calc R U . . .
H98B H 0.9008 0.5967 0.0129 0.208 Uiso 1 1 calc R U . . .
H98C H 0.9528 0.6129 0.0432 0.208 Uiso 1 1 calc R U . . .
C99 C 0.9348(5) 0.7533(7) 0.0514(3) 0.089(4) Uani 1 1 d . . . . .
H99A H 0.9158 0.7950 0.0571 0.133 Uiso 1 1 calc R U . . .
H99B H 0.9535 0.7685 0.0354 0.133 Uiso 1 1 calc R U . . .
H99C H 0.9605 0.7348 0.0717 0.133 Uiso 1 1 calc R U . . .
C100 C 0.7500 0.3501(7) 0.0000 0.114(8) Uani 1 2 d S T P B .
C101 C 0.7813(4) 0.3127(5) -0.0168(4) 0.098(5) Uani 1 1 d . . . . .
C102 C 0.7806(4) 0.2373(5) -0.0168(3) 0.087(4) Uani 1 1 d . . . . .
H102 H 0.8010 0.2110 -0.0283 0.105 Uiso 1 1 calc R U . . .
C103 C 0.7500 0.1999(6) 0.0000 0.080(6) Uani 1 2 d S T P . .
H103 H 0.7500 0.1483 0.0000 0.096 Uiso 1 2 calc R U P . .
C104 C 0.8161(4) 0.3501(6) -0.0350(4) 0.100(5) Uani 1 1 d . . . . .
C105 C 0.7955(4) 0.3694(6) -0.0693(5) 0.112(6) Uani 1 1 d . . . . .
C106 C 0.8291(5) 0.4088(8) -0.0834(5) 0.134(7) Uani 1 1 d . . . . .
H106 H 0.8160 0.4232 -0.1061 0.161 Uiso 1 1 calc R U . . .
C107 C 0.8805(5) 0.4277(7) -0.0657(4) 0.108(5) Uani 1 1 d . . . . .
C108 C 0.9005(4) 0.4072(6) -0.0329(4) 0.088(4) Uani 1 1 d . . . . .
H108 H 0.9357 0.4202 -0.0205 0.106 Uiso 1 1 calc R U . . .
C109 C 0.8685(5) 0.3670(6) -0.0182(4) 0.090(4) Uani 1 1 d . . . . .
C110 C 0.7400(4) 0.3421(9) -0.0931(5) 0.118(7) Uani 1 1 d . . . . .
H110 H 0.7212 0.3186 -0.0782 0.141 Uiso 1 1 calc R U . . .
C111 C 0.7078(6) 0.4125(11) -0.1067(7) 0.225(15) Uani 1 1 d . . . . .
H11A H 0.7211 0.4339 -0.1242 0.338 Uiso 1 1 calc R U . . .
H11B H 0.7120 0.4475 -0.0885 0.338 Uiso 1 1 calc R U . . .
H11C H 0.6700 0.4003 -0.1160 0.338 Uiso 1 1 calc R U . . .
C112 C 0.7443(5) 0.2842(10) -0.1179(6) 0.159(9) Uani 1 1 d . . . . .
H11D H 0.7690 0.3004 -0.1300 0.238 Uiso 1 1 calc R U . . .
H11E H 0.7092 0.2757 -0.1337 0.238 Uiso 1 1 calc R U . . .
H11F H 0.7574 0.2390 -0.1059 0.238 Uiso 1 1 calc R U . . .
C113 C 0.9158(7) 0.4690(9) -0.0841(4) 0.133(7) Uani 1 1 d . . . . .
H113 H 0.8855 0.4947 -0.1002 0.160 Uiso 1 1 calc R U . . .
C114 C 0.9387(9) 0.5320(9) -0.0671(5) 0.182(10) Uani 1 1 d . . . . .
H11G H 0.9715 0.5192 -0.0498 0.273 Uiso 1 1 calc R U . . .
H11H H 0.9137 0.5548 -0.0567 0.273 Uiso 1 1 calc R U . . .
H11I H 0.9469 0.5661 -0.0829 0.273 Uiso 1 1 calc R U . . .
C115 C 0.9301(7) 0.4264(9) -0.1090(6) 0.169(10) Uani 1 1 d . . . . .
H11J H 0.9518 0.4559 -0.1195 0.254 Uiso 1 1 calc R U . . .
H11K H 0.8978 0.4104 -0.1259 0.254 Uiso 1 1 calc R U . . .
H11L H 0.9505 0.3837 -0.0984 0.254 Uiso 1 1 calc R U . . .
C116 C 0.8943(5) 0.3457(6) 0.0185(4) 0.102(5) Uani 1 1 d . . . . .
H116 H 0.8663 0.3199 0.0261 0.122 Uiso 1 1 calc R U . . .
C117 C 0.9135(14) 0.4084(11) 0.0424(6) 0.248(17) Uani 1 1 d . . . . .
H11M H 0.9392 0.3904 0.0628 0.372 Uiso 1 1 calc R U . . .
H11N H 0.8832 0.4305 0.0479 0.372 Uiso 1 1 calc R U . . .
H11O H 0.9306 0.4448 0.0318 0.372 Uiso 1 1 calc R U . . .
C118 C 0.9389(5) 0.2933(7) 0.0222(3) 0.079(3) Uani 1 1 d . . . . .
H11P H 0.9667 0.3159 0.0142 0.119 Uiso 1 1 calc R U . . .
H11Q H 0.9257 0.2495 0.0091 0.119 Uiso 1 1 calc R U . . .
H11R H 0.9537 0.2801 0.0458 0.119 Uiso 1 1 calc R U . . .

loop_
_atom_site_aniso_label
_atom_site_aniso_U_11
_atom_site_aniso_U_22
_atom_site_aniso_U_33
_atom_site_aniso_U_23
_atom_site_aniso_U_13
_atom_site_aniso_U_12
Ge1 0.0241(5) 0.0524(6) 0.1067(9) 0.0048(6) 0.0208(5) -0.0025(4)
Ge2 0.044(5) 0.042(6) 0.103(9) 0.027(6) 0.026(6) -0.002(4)
S1 0.0513(12) 0.0491(12) 0.0576(13) 0.0018(10) 0.0000(10) -0.0039(10)
S2 0.0655(14) 0.0486(12) 0.1096(19) 0.0145(12) 0.0753(15) 0.0055(10)
Ge3 0.0376(12) 0.0470(14) 0.108(2) 0.0004(14) 0.0294(14) -0.0176(10)
Ge4 0.087(5) 0.019(3) 0.033(3) -0.001(2) 0.016(3) 0.007(3)
S3 0.059(3) 0.034(2) 0.045(3) -0.0124(16) -0.0081(18) 0.0086(17)
S4 0.078(3) 0.0243(18) 0.107(4) 0.007(2) 0.076(3) -0.0066(18)
C1 0.039(4) 0.051(5) 0.042(4) -0.002(4) 0.015(3) -0.016(3)
C2 0.035(4) 0.061(5) 0.058(5) -0.002(4) 0.023(4) -0.003(4)
C3 0.050(5) 0.068(6) 0.059(5) 0.000(5) 0.013(4) -0.019(4)
C4 0.056(5) 0.056(6) 0.083(7) 0.012(5) 0.017(5) -0.014(4)
C5 0.053(5) 0.057(5) 0.064(6) 0.012(4) 0.015(4) -0.013(4)
C6 0.037(4) 0.061(5) 0.051(5) 0.001(4) 0.017(4) -0.009(4)
C7 0.033(4) 0.065(5) 0.047(4) -0.009(4) 0.006(3) -0.007(4)
C8 0.037(4) 0.060(5) 0.050(5) -0.005(4) 0.013(4) -0.008(4)
C9 0.059(5) 0.058(5) 0.051(5) -0.003(4) 0.015(4) -0.006(4)
C10 0.044(5) 0.072(6) 0.049(5) -0.020(4) 0.004(4) -0.001(4)
C11 0.032(4) 0.095(7) 0.056(5) -0.024(5) 0.006(4) 0.002(4)
C12 0.033(4) 0.068(6) 0.053(5) -0.019(4) 0.009(4) -0.008(4)
C13 0.033(4) 0.062(5) 0.056(5) -0.002(4) 0.023(4) -0.005(4)
C14 0.044(5) 0.085(7) 0.063(6) 0.003(5) 0.024(4) -0.010(5)
C15 0.039(5) 0.067(6) 0.108(8) 0.008(6) 0.033(5) 0.000(4)
C16 0.065(6) 0.113(9) 0.051(6) -0.022(6) -0.012(5) 0.028(6)
C17 0.114(19) 0.072(15) 0.12(2) 0.014(14) 0.028(16) -0.018(14)
C18 0.067(13) 0.114(18) 0.048(11) -0.010(11) 0.002(10) -0.009(13)
C17B 0.042(9) 0.088(14) 0.065(11) 0.008(10) 0.011(8) 0.014(9)
C18B 0.069(14) 0.13(2) 0.068(13) 0.010(13) 0.028(11) 0.044(14)
C19 0.048(5) 0.078(7) 0.078(6) -0.014(5) 0.034(5) -0.017(5)
C20 0.068(7) 0.122(10) 0.102(9) -0.033(8) 0.055(7) -0.010(7)
C21 0.085(8) 0.112(10) 0.087(8) -0.035(7) 0.039(7) -0.042(7)
C22 0.034(4) 0.051(5) 0.057(5) 0.010(4) 0.017(4) -0.007(3)
C23 0.034(4) 0.056(5) 0.050(5) 0.015(4) 0.023(4) -0.002(3)
C24 0.037(4) 0.062(5) 0.035(4) 0.013(4) 0.021(3) -0.003(4)
C25 0.032(4) 0.069(5) 0.040(4) 0.015(4) 0.014(3) 0.000(4)
C26 0.028(4) 0.076(6) 0.041(4) -0.001(4) 0.013(3) -0.005(4)
C27 0.034(4) 0.071(6) 0.044(4) 0.000(4) 0.016(3) -0.003(4)
C28 0.038(4) 0.067(5) 0.048(4) 0.019(4) 0.022(4) -0.011(4)
C29 0.107(11) 0.126(13) 0.40(3) -0.100(17) 0.186(18) -0.051(10)
C30 0.051(6) 0.186(15) 0.134(11) 0.119(11) 0.021(7) -0.023(8)
C31 0.038(4) 0.073(6) 0.034(4) 0.005(4) 0.015(3) 0.000(4)
C32 0.056(6) 0.109(9) 0.053(6) -0.015(6) 0.002(5) 0.017(6)
C33 0.056(5) 0.081(7) 0.044(5) 0.007(4) 0.009(4) -0.021(5)
C34 0.046(5) 0.072(6) 0.048(5) -0.016(4) 0.018(4) -0.014(4)
C35 0.063(6) 0.115(9) 0.048(5) 0.004(5) 0.034(5) -0.001(6)
C36 0.070(7) 0.105(9) 0.073(7) -0.014(6) 0.039(6) 0.010(6)
C37 0.043(4) 0.049(5) 0.053(5) 0.013(4) 0.027(4) 0.002(3)
C38 0.033(4) 0.058(5) 0.083(6) 0.023(5) 0.035(4) 0.005(4)
C39 0.054(5) 0.060(6) 0.124(9) 0.020(6) 0.056(6) 0.011(5)
C40 0.059(6) 0.047(5) 0.121(9) 0.028(5) 0.047(6) 0.004(4)
C41 0.039(4) 0.062(6) 0.085(6) 0.036(5) 0.039(4) 0.012(4)
C42 0.032(4) 0.072(6) 0.048(5) 0.021(4) 0.023(3) 0.009(4)
C43 0.049(5) 0.060(5) 0.089(7) 0.009(5) 0.054(5) 0.009(4)
C44 0.053(5) 0.069(6) 0.103(8) 0.019(6) 0.062(6) 0.012(4)
C46 0.061(7) 0.085(8) 0.185(15) -0.013(9) 0.090(9) -0.021(6)
C47 0.053(6) 0.088(8) 0.125(10) 0.010(8) 0.054(7) 0.006(6)
C48 0.046(5) 0.080(7) 0.131(10) 0.009(7) 0.052(6) -0.003(5)
C49 0.048(5) 0.071(6) 0.090(7) 0.036(5) 0.047(5) 0.015(4)
C50 0.079(7) 0.068(7) 0.081(7) 0.015(5) 0.039(6) 0.003(5)
C51 0.067(7) 0.069(7) 0.150(12) 0.027(7) 0.057(8) 0.003(5)
C52 0.136(12) 0.097(10) 0.26(2) 0.011(12) 0.174(15) -0.009(9)
C53 0.25(2) 0.108(12) 0.154(15) -0.020(11) 0.155(16) -0.075(14)
C54 0.082(9) 0.145(14) 0.177(15) 0.006(12) 0.094(10) -0.021(9)
C55 0.058(6) 0.090(8) 0.094(8) 0.000(7) 0.018(6) -0.002(6)
C56 0.24(3) 0.13(2) 0.057(13) -0.015(14) 0.015(17) 0.11(2)
C57 0.115(19) 0.078(15) 0.091(16) 0.023(13) 0.019(15) 0.051(15)
C56B 0.067(16) 0.15(3) 0.16(3) 0.03(2) -0.010(17) -0.007(17)
C57B 0.095(19) 0.16(3) 0.14(2) -0.01(2) 0.007(18) -0.018(19)
C58 0.041(4) 0.055(5) 0.063(5) 0.024(4) 0.030(4) 0.002(4)
C59 0.056(5) 0.059(5) 0.054(5) 0.016(4) 0.033(4) -0.007(4)
C60 0.055(6) 0.086(7) 0.069(6) 0.014(5) 0.031(5) -0.013(5)
C61 0.057(6) 0.080(7) 0.067(6) 0.008(5) 0.037(5) -0.010(5)
C62 0.033(4) 0.088(7) 0.079(7) 0.026(6) 0.028(4) 0.011(4)
C63 0.043(4) 0.073(6) 0.055(5) 0.026(4) 0.027(4) 0.007(4)
C64 0.063(6) 0.076(7) 0.052(5) 0.021(5) 0.013(4) -0.023(5)
C65 0.060(8) 0.146(15) 0.180(17) 0.035(13) -0.022(9) -0.012(9)
C66 0.057(6) 0.199(16) 0.100(9) 0.100(10) 0.017(6) -0.007(8)
C67 0.049(6) 0.121(11) 0.110(9) -0.028(8) 0.049(6) -0.020(6)
C68 0.124(12) 0.111(12) 0.23(2) 0.039(13) 0.135(14) 0.042(10)
C69 0.193(19) 0.152(16) 0.121(13) -0.011(11) 0.107(13) 0.027(14)
C70 0.052(5) 0.091(7) 0.049(5) 0.021(5) 0.033(4) 0.011(5)
C71 0.145(14) 0.157(15) 0.063(8) 0.057(9) -0.002(8) -0.034(11)
C72 0.073(7) 0.097(8) 0.062(6) 0.018(6) 0.030(5) -0.001(6)
C81 0.062(9) 0.032(6) 0.115(12) 0.000 -0.045(9) 0.000
C82 0.087(8) 0.056(6) 0.083(7) 0.010(5) -0.054(6) -0.010(5)
C83 0.176(15) 0.054(7) 0.105(10) -0.011(7) -0.074(10) -0.037(8)
C84 0.27(3) 0.046(10) 0.109(16) 0.000 -0.056(19) 0.000
C85 0.043(5) 0.095(9) 0.110(9) 0.044(7) -0.026(6) -0.016(5)
C86 0.032(5) 0.143(13) 0.157(13) 0.076(11) -0.008(7) 0.002(6)
C87 0.040(6) 0.149(13) 0.147(12) 0.075(11) 0.019(7) 0.006(7)
C88 0.043(5) 0.121(10) 0.083(7) 0.064(7) 0.015(5) 0.000(5)
C89 0.047(5) 0.104(9) 0.065(6) 0.043(6) -0.003(5) -0.006(5)
C90 0.064(6) 0.095(8) 0.060(6) 0.036(6) -0.010(5) -0.014(6)
C91 0.027(6) 0.23(2) 0.19(2) 0.094(17) 0.011(9) 0.024(10)
C92 0.043(7) 0.30(3) 0.24(2) 0.08(2) 0.021(11) -0.023(12)
C93 0.059(9) 0.17(2) 0.27(3) 0.070(19) 0.054(14) 0.049(11)
C94 0.062(6) 0.099(8) 0.065(6) 0.044(6) 0.023(5) 0.016(6)
C95 0.082(8) 0.148(12) 0.052(6) 0.037(7) 0.027(6) 0.033(8)
C96 0.22(2) 0.110(12) 0.059(8) 0.017(8) -0.027(10) 0.051(13)
C97 0.125(10) 0.071(7) 0.047(6) 0.015(5) 0.007(6) 0.004(7)
C98 0.26(2) 0.105(12) 0.054(7) 0.023(7) 0.045(10) -0.036(13)
C99 0.097(9) 0.093(9) 0.081(8) 0.009(7) 0.032(7) -0.025(7)
C100 0.076(10) 0.031(7) 0.28(3) 0.000 0.118(15) 0.000
C101 0.072(6) 0.038(5) 0.226(15) 0.050(7) 0.110(9) 0.017(4)
C102 0.093(8) 0.036(5) 0.179(12) 0.029(6) 0.112(9) 0.021(5)
C103 0.108(11) 0.017(5) 0.170(15) 0.000 0.126(12) 0.000
C104 0.053(6) 0.059(6) 0.223(16) 0.068(8) 0.093(8) 0.017(5)
C105 0.055(6) 0.068(7) 0.220(16) 0.092(10) 0.051(8) 0.018(5)
C106 0.067(7) 0.115(11) 0.219(17) 0.132(12) 0.039(9) 0.001(7)
C107 0.080(8) 0.085(9) 0.176(14) 0.071(9) 0.064(9) -0.013(6)
C108 0.066(7) 0.066(7) 0.153(12) 0.031(7) 0.063(8) -0.021(5)
C109 0.089(8) 0.057(6) 0.154(12) 0.044(7) 0.083(8) 0.001(6)
C110 0.034(5) 0.117(11) 0.206(17) 0.101(12) 0.042(8) 0.037(6)
C111 0.065(9) 0.178(18) 0.41(4) 0.21(2) 0.041(15) 0.058(11)
C112 0.040(7) 0.133(15) 0.29(3) 0.070(17) 0.025(11) 0.001(8)
C113 0.132(13) 0.114(12) 0.165(15) 0.068(11) 0.062(12) -0.062(11)
C114 0.24(2) 0.118(13) 0.24(2) 0.025(14) 0.15(2) -0.097(15)
C115 0.161(16) 0.102(12) 0.31(3) -0.066(15) 0.178(19) -0.077(11)
C116 0.105(9) 0.062(7) 0.184(15) -0.010(8) 0.116(11) -0.027(7)
C117 0.50(5) 0.108(16) 0.20(2) -0.028(16) 0.21(3) -0.02(2)
C118 0.086(8) 0.084(8) 0.074(7) 0.001(6) 0.031(6) -0.011(6)

loop_
_atom_type_symbol
_atom_type_description
_atom_type_scat_dispersion_real
_atom_type_scat_dispersion_imag
_atom_type_scat_source
C C 0.0033 0.0016 'International Tables Vol C Tables 4.2.6.8 and 6.1.1.4'
H H 0.0000 0.0000 'International Tables Vol C Tables 4.2.6.8 and 6.1.1.4'
S S 0.1246 0.1234 'International Tables Vol C Tables 4.2.6.8 and 6.1.1.4'
Ge Ge 0.1547 1.8001 'International Tables Vol C Tables 4.2.6.8 and 6.1.1.4'

loop_
_geom_angle_atom_site_label_1
_geom_angle_atom_site_label_2
_geom_angle_atom_site_label_3
_geom_angle
_geom_angle_site_symmetry_1
_geom_angle_site_symmetry_3
S1 Ge1 S2 81.81(10) . .
S1 Ge2 S2 88.2(4) . .
C1 S1 Ge2 137.9(4) . .
C1 S1 Ge1 114.8(3) . .
C37 S2 Ge2 138.7(4) . .
C37 S2 Ge1 117.0(3) . .
S3 Ge3 S4 98.8(2) . 2_655
S3 Ge3 S4 85.6(2) . .
S4 Ge3 S4 33.9(3) 2_655 .
S3 Ge3 S3 23.3(2) . 2_655
S4 Ge3 S3 81.41(18) 2_655 2_655
S4 Ge3 S3 79.54(18) . 2_655
S4 Ge4 S3 118.8(4) . .
S4 Ge4 S3 100.2(4) . 2_655
S3 Ge4 S3 23.9(2) . 2_655
S4 Ge4 S4 29.7(2) . 2_655
S3 Ge4 S4 90.6(3) . 2_655
S3 Ge4 S4 76.0(3) 2_655 2_655
S4 Ge4 Ge4 61.9(3) . 2_655
S3 Ge4 Ge4 57.0(2) . 2_655
S3 Ge4 Ge4 40.64(19) 2_655 2_655
S4 Ge4 Ge4 35.42(19) 2_655 2_655
S3 S3 Ge4 108.7(4) 2_655 .
S3 S3 C81 74.84(16) 2_655 .
Ge4 S3 C81 151.2(4) . .
S3 S3 Ge3 105.7(4) 2_655 .
C81 S3 Ge3 142.5(3) . .
S3 S3 Ge4 47.3(3) 2_655 2_655
Ge4 S3 Ge4 82.3(4) . 2_655
C81 S3 Ge4 116.0(3) . 2_655
S3 S3 Ge3 51.0(4) 2_655 2_655
C81 S3 Ge3 114.8(2) . 2_655
Ge3 S3 Ge3 90.7(2) . 2_655
S4 S4 Ge4 113.1(3) 2_655 .
S4 S4 C100 70.3(2) 2_655 .
Ge4 S4 C100 162.1(5) . .
S4 S4 Ge3 85.0(4) 2_655 2_655
C100 S4 Ge3 128.0(3) . 2_655
S4 S4 Ge3 61.1(3) 2_655 .
C100 S4 Ge3 113.9(2) . .
Ge3 S4 Ge3 90.2(2) 2_655 .
S4 S4 Ge4 37.2(2) 2_655 2_655
Ge4 S4 Ge4 82.7(4) . 2_655
C100 S4 Ge4 105.7(3) . 2_655
C6 C1 C2 120.4(8) . .
C6 C1 S1 116.2(6) . .
C2 C1 S1 123.2(6) . .
C3 C2 C1 117.2(8) . .
C3 C2 C7 121.5(8) . .
C1 C2 C7 121.3(8) . .
C4 C3 C2 122.1(9) . .
C4 C3 H3 118.9 . .
C2 C3 H3 118.9 . .
C5 C4 C3 119.1(9) . .
C5 C4 H4 120.4 . .
C3 C4 H4 120.4 . .
C4 C5 C6 121.3(9) . .
C4 C5 H5 119.4 . .
C6 C5 H5 119.4 . .
C1 C6 C5 119.9(8) . .
C1 C6 C22 119.0(8) . .
C5 C6 C22 121.1(8) . .
C8 C7 C12 120.5(8) . .
C8 C7 C2 118.9(7) . .
C12 C7 C2 120.6(8) . .
C9 C8 C7 119.4(8) . .
C9 C8 C13 118.8(8) . .
C7 C8 C13 121.4(8) . .
C8 C9 C10 122.8(9) . .
C8 C9 H9 118.6 . .
C10 C9 H9 118.6 . .
C9 C10 C11 116.1(9) . .
C9 C10 C16 122.1(9) . .
C11 C10 C16 121.7(8) . .
C12 C11 C10 123.5(8) . .
C12 C11 H11 118.3 . .
C10 C11 H11 118.3 . .
C11 C12 C7 117.7(8) . .
C11 C12 C19 120.8(8) . .
C7 C12 C19 121.5(9) . .
C15 C13 C14 112.2(7) . .
C15 C13 C8 111.4(7) . .
C14 C13 C8 112.9(7) . .
C15 C13 H13 106.6 . .
C14 C13 H13 106.6 . .
C8 C13 H13 106.6 . .
C13 C14 H14A 109.5 . .
C13 C14 H14B 109.5 . .
H14A C14 H14B 109.5 . .
C13 C14 H14C 109.5 . .
H14A C14 H14C 109.5 . .
H14B C14 H14C 109.5 . .
C13 C15 H15A 109.5 . .
C13 C15 H15B 109.5 . .
H15A C15 H15B 109.5 . .
C13 C15 H15C 109.5 . .
H15A C15 H15C 109.5 . .
H15B C15 H15C 109.5 . .
C18 C16 C10 116.5(12) . .
C18 C16 C17 114.8(13) . .
C10 C16 C17 123.5(13) . .
C10 C16 C18B 105.9(12) . .
C10 C16 C17B 111.8(12) . .
C18B C16 C17B 109.9(12) . .
C18 C16 H16 97.6 . .
C10 C16 H16 97.6 . .
C17 C16 H16 97.6 . .
C10 C16 H16B 109.7 . .
C18B C16 H16B 109.7 . .
C17B C16 H16B 109.7 . .
C16 C17 H17A 109.5 . .
C16 C17 H17B 109.5 . .
H17A C17 H17B 109.5 . .
C16 C17 H17C 109.5 . .
H17A C17 H17C 109.5 . .
H17B C17 H17C 109.5 . .
C16 C18 H18A 109.5 . .
C16 C18 H18B 109.5 . .
H18A C18 H18B 109.5 . .
C16 C18 H18C 109.5 . .
H18A C18 H18C 109.5 . .
H18B C18 H18C 109.5 . .
C16 C17B H17D 109.5 . .
C16 C17B H17E 109.5 . .
H17D C17B H17E 109.5 . .
C16 C17B H17F 109.5 . .
H17D C17B H17F 109.5 . .
H17E C17B H17F 109.5 . .
C16 C18B H18D 109.5 . .
C16 C18B H18E 109.5 . .
H18D C18B H18E 109.5 . .
C16 C18B H18F 109.5 . .
H18D C18B H18F 109.5 . .
H18E C18B H18F 109.5 . .
C12 C19 C21 113.6(8) . .
C12 C19 C20 109.0(9) . .
C21 C19 C20 108.7(9) . .
C12 C19 H19 108.5 . .
C21 C19 H19 108.5 . .
C20 C19 H19 108.5 . .
C19 C20 H20A 109.5 . .
C19 C20 H20B 109.5 . .
H20A C20 H20B 109.5 . .
C19 C20 H20C 109.5 . .
H20A C20 H20C 109.5 . .
H20B C20 H20C 109.5 . .
C19 C21 H21A 109.5 . .
C19 C21 H21B 109.5 . .
H21A C21 H21B 109.5 . .
C19 C21 H21C 109.5 . .
H21A C21 H21C 109.5 . .
H21B C21 H21C 109.5 . .
C23 C22 C27 119.7(7) . .
C23 C22 C6 120.5(7) . .
C27 C22 C6 119.5(7) . .
C24 C23 C22 119.7(6) . .
C24 C23 C28 120.9(7) . .
C22 C23 C28 119.4(7) . .
C25 C24 C23 121.3(7) . .
C25 C24 H24 119.4 . .
C23 C24 H24 119.4 . .
C24 C25 C26 119.0(8) . .
C24 C25 C31 120.3(7) . .
C26 C25 C31 120.6(7) . .
C27 C26 C25 121.7(7) . .
C27 C26 H26 119.1 . .
C25 C26 H26 119.1 . .
C26 C27 C22 118.5(7) . .
C26 C27 C34 119.1(7) . .
C22 C27 C34 122.4(7) . .
C29 C28 C23 112.0(8) . .
C29 C28 C30 114.0(12) . .
C23 C28 C30 111.2(7) . .
C29 C28 H28 106.4 . .
C23 C28 H28 106.4 . .
C30 C28 H28 106.4 . .
C28 C29 H29A 109.5 . .
C28 C29 H29B 109.5 . .
H29A C29 H29B 109.5 . .
C28 C29 H29C 109.5 . .
H29A C29 H29C 109.5 . .
H29B C29 H29C 109.5 . .
C28 C30 H30A 109.5 . .
C28 C30 H30B 109.5 . .
H30A C30 H30B 109.5 . .
C28 C30 H30C 109.5 . .
H30A C30 H30C 109.5 . .
H30B C30 H30C 109.5 . .
C25 C31 C33 111.5(6) . .
C25 C31 C32 112.2(8) . .
C33 C31 C32 110.8(8) . .
C25 C31 H31 107.4 . .
C33 C31 H31 107.4 . .
C32 C31 H31 107.4 . .
C31 C32 H32A 109.5 . .
C31 C32 H32B 109.5 . .
H32A C32 H32B 109.5 . .
C31 C32 H32C 109.5 . .
H32A C32 H32C 109.5 . .
H32B C32 H32C 109.5 . .
C31 C33 H33A 109.5 . .
C31 C33 H33B 109.5 . .
H33A C33 H33B 109.5 . .
C31 C33 H33C 109.5 . .
H33A C33 H33C 109.5 . .
H33B C33 H33C 109.5 . .
C35 C34 C36 112.3(8) . .
C35 C34 C27 111.9(8) . .
C36 C34 C27 109.3(8) . .
C35 C34 H34 107.7 . .
C36 C34 H34 107.7 . .
C27 C34 H34 107.7 . .
C34 C35 H35A 109.5 . .
C34 C35 H35B 109.5 . .
H35A C35 H35B 109.5 . .
C34 C35 H35C 109.5 . .
H35A C35 H35C 109.5 . .
H35B C35 H35C 109.5 . .
C34 C36 H36A 109.5 . .
C34 C36 H36B 109.5 . .
H36A C36 H36B 109.5 . .
C34 C36 H36C 109.5 . .
H36A C36 H36C 109.5 . .
H36B C36 H36C 109.5 . .
C42 C37 C38 120.0(8) . .
C42 C37 S2 116.7(6) . .
C38 C37 S2 123.2(6) . .
C39 C38 C37 117.6(7) . .
C39 C38 C43 119.8(8) . .
C37 C38 C43 122.5(8) . .
C38 C39 C40 120.9(9) . .
C38 C39 H39 119.6 . .
C40 C39 H39 119.6 . .
C41 C40 C39 120.4(9) . .
C41 C40 H40 119.8 . .
C39 C40 H40 119.8 . .
C40 C41 C42 120.8(7) . .
C40 C41 H41 119.6 . .
C42 C41 H41 119.6 . .
C41 C42 C37 120.2(7) . .
C41 C42 C58 121.2(7) . .
C37 C42 C58 118.5(8) . .
C44 C43 C48 121.3(8) . .
C44 C43 C38 119.5(8) . .
C48 C43 C38 119.1(9) . .
C43 C44 C45 117.5(10) . .
C43 C44 C49 120.7(8) . .
C45 C44 C49 121.4(10) . .
C46 C45 C44 121.3(11) . .
C46 C45 H45 119.3 . .
C44 C45 H45 119.3 . .
C45 C46 C47 120.1(10) . .
C45 C46 C52 117.7(15) . .
C47 C46 C52 122.2(13) . .
C48 C47 C46 121.2(11) . .
C48 C47 H47 119.4 . .
C46 C47 H47 119.4 . .
C47 C48 C43 118.5(12) . .
C47 C48 C55 121.2(11) . .
C43 C48 C55 120.2(9) . .
C44 C49 C51 109.3(8) . .
C44 C49 C50 113.8(8) . .
C51 C49 C50 109.4(9) . .
C44 C49 H49 108.1 . .
C51 C49 H49 108.1 . .
C50 C49 H49 108.1 . .
C49 C50 H50A 109.5 . .
C49 C50 H50B 109.5 . .
H50A C50 H50B 109.5 . .
C49 C50 H50C 109.5 . .
H50A C50 H50C 109.5 . .
H50B C50 H50C 109.5 . .
C49 C51 H51A 109.5 . .
C49 C51 H51B 109.5 . .
H51A C51 H51B 109.5 . .
C49 C51 H51C 109.5 . .
H51A C51 H51C 109.5 . .
H51B C51 H51C 109.5 . .
C53 C52 C54 121.3(15) . .
C53 C52 C46 122.2(12) . .
C54 C52 C46 106.3(11) . .
C53 C52 H52 100.7 . .
C54 C52 H52 100.7 . .
C46 C52 H52 100.7 . .
C52 C53 H53A 109.5 . .
C52 C53 H53B 109.5 . .
H53A C53 H53B 109.5 . .
C52 C53 H53C 109.5 . .
H53A C53 H53C 109.5 . .
H53B C53 H53C 109.5 . .
C52 C54 H54A 109.5 . .
C52 C54 H54B 109.5 . .
H54A C54 H54B 109.5 . .
C52 C54 H54C 109.5 . .
H54A C54 H54C 109.5 . .
H54B C54 H54C 109.5 . .
C56B C55 C57B 114.4(14) . .
C57 C55 C56 110.6(13) . .
C56B C55 C48 107.0(17) . .
C57B C55 C48 97.9(16) . .
C57 C55 C48 116.4(13) . .
C56 C55 C48 117.3(13) . .
C57 C55 H55 103.4 . .
C56 C55 H55 103.4 . .
C48 C55 H55 103.4 . .
C56B C55 H55B 112.2 . .
C57B C55 H55B 112.2 . .
C48 C55 H55B 112.2 . .
C55 C56 H56A 109.5 . .
C55 C56 H56B 109.5 . .
H56A C56 H56B 109.5 . .
C55 C56 H56C 109.5 . .
H56A C56 H56C 109.5 . .
H56B C56 H56C 109.5 . .
C55 C57 H57A 109.5 . .
C55 C57 H57B 109.5 . .
H57A C57 H57B 109.5 . .
C55 C57 H57C 109.5 . .
H57A C57 H57C 109.5 . .
H57B C57 H57C 109.5 . .
C55 C56B H56D 109.5 . .
C55 C56B H56E 109.5 . .
H56D C56B H56E 109.5 . .
C55 C56B H56F 109.5 . .
H56D C56B H56F 109.5 . .
H56E C56B H56F 109.5 . .
C55 C57B H57D 109.5 . .
C55 C57B H57E 109.5 . .
H57D C57B H57E 109.5 . .
C55 C57B H57F 109.5 . .
H57D C57B H57F 109.5 . .
H57E C57B H57F 109.5 . .
C63 C58 C59 119.4(8) . .
C63 C58 C42 121.5(8) . .
C59 C58 C42 119.1(7) . .
C60 C59 C58 119.4(9) . .
C60 C59 C64 116.7(9) . .
C58 C59 C64 123.8(8) . .
C61 C60 C59 121.9(10) . .
C61 C60 H60 119.0 . .
C59 C60 H60 119.0 . .
C60 C61 C62 119.4(9) . .
C60 C61 C67 123.2(10) . .
C62 C61 C67 117.3(9) . .
C61 C62 C63 122.1(9) . .
C61 C62 H62 119.0 . .
C63 C62 H62 119.0 . .
C58 C63 C62 117.7(8) . .
C58 C63 C70 121.9(8) . .
C62 C63 C70 120.4(8) . .
C65 C64 C59 116.4(10) . .
C65 C64 C66 113.0(11) . .
C59 C64 C66 112.2(8) . .
C65 C64 H64 104.6 . .
C59 C64 H64 104.6 . .
C66 C64 H64 104.6 . .
C64 C65 H65A 109.5 . .
C64 C65 H65B 109.5 . .
H65A C65 H65B 109.5 . .
C64 C65 H65C 109.5 . .
H65A C65 H65C 109.5 . .
H65B C65 H65C 109.5 . .
C64 C66 H66A 109.5 . .
C64 C66 H66B 109.5 . .
H66A C66 H66B 109.5 . .
C64 C66 H66C 109.5 . .
H66A C66 H66C 109.5 . .
H66B C66 H66C 109.5 . .
C68 C67 C69 115.6(14) . .
C68 C67 C61 111.5(9) . .
C69 C67 C61 110.9(11) . .
C68 C67 H67 106.1 . .
C69 C67 H67 106.1 . .
C61 C67 H67 106.1 . .
C67 C68 H68A 109.5 . .
C67 C68 H68B 109.5 . .
H68A C68 H68B 109.5 . .
C67 C68 H68C 109.5 . .
H68A C68 H68C 109.5 . .
H68B C68 H68C 109.5 . .
C67 C69 H69A 109.5 . .
C67 C69 H69B 109.5 . .
H69A C69 H69B 109.5 . .
C67 C69 H69C 109.5 . .
H69A C69 H69C 109.5 . .
H69B C69 H69C 109.5 . .
C72 C70 C71 110.0(9) . .
C72 C70 C63 112.1(7) . .
C71 C70 C63 112.3(10) . .
C72 C70 H70 107.4 . .
C71 C70 H70 107.4 . .
C63 C70 H70 107.4 . .
C70 C71 H71A 109.5 . .
C70 C71 H71B 109.5 . .
H71A C71 H71B 109.5 . .
C70 C71 H71C 109.5 . .
H71A C71 H71C 109.5 . .
H71B C71 H71C 109.5 . .
C70 C72 H72A 109.5 . .
C70 C72 H72B 109.5 . .
H72A C72 H72B 109.5 . .
C70 C72 H72C 109.5 . .
H72A C72 H72C 109.5 . .
H72B C72 H72C 109.5 . .
C82 C81 C82 120.2(12) . 2_655
C82 C81 S3 134.7(7) . 2_655
C82 C81 S3 105.0(5) 2_655 2_655
C82 C81 S3 105.0(5) . .
C82 C81 S3 134.7(7) 2_655 .
S3 C81 S3 30.3(3) 2_655 .
C83 C82 C81 118.3(9) . .
C83 C82 C85 123.1(10) . .
C81 C82 C85 118.5(10) . .
C82 C83 C84 121.5(11) . .
C82 C83 H83 119.2 . .
C84 C83 H83 119.2 . .
C83 C84 C83 119.9(16) . 2_655
C83 C84 H84 120.1 . .
C83 C84 H84 120.1 2_655 .
C86 C85 C90 120.3(10) . .
C86 C85 C82 119.3(11) . .
C90 C85 C82 120.4(12) . .
C85 C86 C87 119.9(12) . .
C85 C86 C91 122.8(12) . .
C87 C86 C91 117.3(14) . .
C88 C87 C86 121.0(12) . .
C88 C87 H87 119.5 . .
C86 C87 H87 119.5 . .
C87 C88 C89 118.5(10) . .
C87 C88 C94 120.0(10) . .
C89 C88 C94 121.3(9) . .
C88 C89 C90 121.8(10) . .
C88 C89 H89 119.1 . .
C90 C89 H89 119.1 . .
C85 C90 C89 118.3(10) . .
C85 C90 C97 122.3(10) . .
C89 C90 C97 119.3(10) . .
C93 C91 C86 113.4(15) . .
C93 C91 C92 116.8(18) . .
C86 C91 C92 107.2(18) . .
C93 C91 H91 106.3 . .
C86 C91 H91 106.3 . .
C92 C91 H91 106.3 . .
C91 C92 H92A 109.5 . .
C91 C92 H92B 109.5 . .
H92A C92 H92B 109.5 . .
C91 C92 H92C 109.5 . .
H92A C92 H92C 109.5 . .
H92B C92 H92C 109.5 . .
C91 C93 H93A 109.5 . .
C91 C93 H93B 109.5 . .
H93A C93 H93B 109.5 . .
C91 C93 H93C 109.5 . .
H93A C93 H93C 109.5 . .
H93B C93 H93C 109.5 . .
C96 C94 C95 108.8(11) . .
C96 C94 C88 112.7(11) . .
C95 C94 C88 111.9(10) . .
C96 C94 H94 107.7 . .
C95 C94 H94 107.7 . .
C88 C94 H94 107.7 . .
C94 C95 H95A 109.5 . .
C94 C95 H95B 109.5 . .
H95A C95 H95B 109.5 . .
C94 C95 H95C 109.5 . .
H95A C95 H95C 109.5 . .
H95B C95 H95C 109.5 . .
C94 C96 H96A 109.5 . .
C94 C96 H96B 109.5 . .
H96A C96 H96B 109.5 . .
C94 C96 H96C 109.5 . .
H96A C96 H96C 109.5 . .
H96B C96 H96C 109.5 . .
C99 C97 C90 113.2(10) . .
C99 C97 C98 108.3(13) . .
C90 C97 C98 111.1(10) . .
C99 C97 H97 108.0 . .
C90 C97 H97 108.0 . .
C98 C97 H97 108.0 . .
C97 C98 H98A 109.5 . .
C97 C98 H98B 109.5 . .
H98A C98 H98B 109.5 . .
C97 C98 H98C 109.5 . .
H98A C98 H98C 109.5 . .
H98B C98 H98C 109.5 . .
C97 C99 H99A 109.5 . .
C97 C99 H99B 109.5 . .
H99A C99 H99B 109.5 . .
C97 C99 H99C 109.5 . .
H99A C99 H99C 109.5 . .
H99B C99 H99C 109.5 . .
C101 C100 C101 121.4(12) . 2_655
C101 C100 S4 135.0(7) . .
C101 C100 S4 102.4(5) 2_655 .
C101 C100 S4 102.4(5) . 2_655
C101 C100 S4 135.0(7) 2_655 2_655
S4 C100 S4 39.4(4) . 2_655
C102 C101 C100 118.6(8) . .
C102 C101 C104 117.8(9) . .
C100 C101 C104 123.6(9) . .
C101 C102 C103 120.3(8) . .
C101 C102 H102 119.8 . .
C103 C102 H102 119.8 . .
C102 C103 C102 120.8(11) . 2_655
C102 C103 H103 119.6 . .
C102 C103 H103 119.6 2_655 .
C109 C104 C105 119.1(9) . .
C109 C104 C101 120.0(13) . .
C105 C104 C101 120.9(11) . .
C106 C105 C104 117.0(12) . .
C106 C105 C110 118.3(14) . .
C104 C105 C110 124.4(9) . .
C107 C106 C105 122.9(14) . .
C107 C106 H106 118.6 . .
C105 C106 H106 118.6 . .
C108 C107 C106 119.7(10) . .
C108 C107 C113 121.1(12) . .
C106 C107 C113 119.1(14) . .
C107 C108 C109 119.0(12) . .
C107 C108 H108 120.5 . .
C109 C108 H108 120.5 . .
C104 C109 C108 122.1(13) . .
C104 C109 C116 122.3(9) . .
C108 C109 C116 115.5(12) . .
C112 C110 C111 118.3(18) . .
C112 C110 C105 114.5(10) . .
C111 C110 C105 105.6(14) . .
C112 C110 H110 105.8 . .
C111 C110 H110 105.8 . .
C105 C110 H110 105.8 . .
C110 C111 H11A 109.5 . .
C110 C111 H11B 109.5 . .
H11A C111 H11B 109.5 . .
C110 C111 H11C 109.5 . .
H11A C111 H11C 109.5 . .
H11B C111 H11C 109.5 . .
C110 C112 H11D 109.5 . .
C110 C112 H11E 109.5 . .
H11D C112 H11E 109.5 . .
C110 C112 H11F 109.5 . .
H11D C112 H11F 109.5 . .
H11E C112 H11F 109.5 . .
C114 C113 C115 130.8(13) . .
C114 C113 C107 112.4(16) . .
C115 C113 C107 114.1(13) . .
C114 C113 H113 95.3 . .
C115 C113 H113 95.3 . .
C107 C113 H113 95.3 . .
C113 C114 H11G 109.5 . .
C113 C114 H11H 109.5 . .
H11G C114 H11H 109.5 . .
C113 C114 H11I 109.5 . .
H11G C114 H11I 109.5 . .
H11H C114 H11I 109.5 . .
C113 C115 H11J 109.5 . .
C113 C115 H11K 109.5 . .
H11J C115 H11K 109.5 . .
C113 C115 H11L 109.5 . .
H11J C115 H11L 109.5 . .
H11K C115 H11L 109.5 . .
C118 C116 C117 108.8(17) . .
C118 C116 C109 111.9(10) . .
C117 C116 C109 115.5(14) . .
C118 C116 H116 106.7 . .
C117 C116 H116 106.7 . .
C109 C116 H116 106.7 . .
C116 C117 H11M 109.5 . .
C116 C117 H11N 109.5 . .
H11M C117 H11N 109.5 . .
C116 C117 H11O 109.5 . .
H11M C117 H11O 109.5 . .
H11N C117 H11O 109.5 . .
C116 C118 H11P 109.5 . .
C116 C118 H11Q 109.5 . .
H11P C118 H11Q 109.5 . .
C116 C118 H11R 109.5 . .
H11P C118 H11R 109.5 . .
H11Q C118 H11R 109.5 . .

loop_
_geom_bond_atom_site_label_1
_geom_bond_atom_site_label_2
_geom_bond_distance
_geom_bond_site_symmetry_2
Ge1 S1 2.212(3) .
Ge1 S2 2.218(2) .
Ge2 S1 1.963(10) .
Ge2 S2 2.197(11) .
S1 C1 1.756(8) .
S2 C37 1.777(9) .
Ge3 S3 1.856(5) .
Ge3 S4 1.960(5) 2_655
Ge3 S4 2.230(4) .
Ge3 S3 2.299(5) 2_655
Ge4 S4 1.524(7) .
Ge4 S3 1.714(7) .
Ge4 S3 2.208(7) 2_655
Ge4 S4 2.320(8) 2_655
Ge4 Ge4 2.609(12) 2_655
S3 S3 0.946(7) 2_655
S3 C81 1.809(13) .
S3 Ge4 2.208(7) 2_655
S3 Ge3 2.299(5) 2_655
S4 S4 1.249(9) 2_655
S4 C100 1.853(13) .
S4 Ge3 1.960(5) 2_655
S4 Ge4 2.319(8) 2_655
C1 C6 1.389(12) .
C1 C2 1.414(11) .
C2 C3 1.396(13) .
C2 C7 1.505(12) .
C3 C4 1.395(13) .
C3 H3 0.9500 .
C4 C5 1.354(13) .
C4 H4 0.9500 .
C5 C6 1.390(12) .
C5 H5 0.9500 .
C6 C22 1.499(11) .
C7 C8 1.401(12) .
C7 C12 1.405(11) .
C8 C9 1.377(12) .
C8 C13 1.541(11) .
C9 C10 1.403(12) .
C9 H9 0.9500 .
C10 C11 1.398(14) .
C10 C16 1.503(14) .
C11 C12 1.402(13) .
C11 H11 0.9500 .
C12 C19 1.510(12) .
C13 C15 1.493(13) .
C13 C14 1.536(12) .
C13 H13 1.0000 .
C14 H14A 0.9800 .
C14 H14B 0.9800 .
C14 H14C 0.9800 .
C15 H15A 0.9800 .
C15 H15B 0.9800 .
C15 H15C 0.9800 .
C16 C18 1.492(11) .
C16 C17 1.498(11) .
C16 C18B 1.501(11) .
C16 C17B 1.512(11) .
C16 H16 1.0000 .
C16 H16B 1.0000 .
C17 H17A 0.9800 .
C17 H17B 0.9800 .
C17 H17C 0.9800 .
C18 H18A 0.9800 .
C18 H18B 0.9800 .
C18 H18C 0.9800 .
C17B H17D 0.9800 .
C17B H17E 0.9800 .
C17B H17F 0.9800 .
C18B H18D 0.9800 .
C18B H18E 0.9800 .
C18B H18F 0.9800 .
C19 C21 1.507(14) .
C19 C20 1.567(15) .
C19 H19 1.0000 .
C20 H20A 0.9800 .
C20 H20B 0.9800 .
C20 H20C 0.9800 .
C21 H21A 0.9800 .
C21 H21B 0.9800 .
C21 H21C 0.9800 .
C22 C23 1.409(11) .
C22 C27 1.421(10) .
C23 C24 1.392(11) .
C23 C28 1.520(10) .
C24 C25 1.380(10) .
C24 H24 0.9500 .
C25 C26 1.398(11) .
C25 C31 1.503(12) .
C26 C27 1.392(11) .
C26 H26 0.9500 .
C27 C34 1.530(11) .
C28 C29 1.517(16) .
C28 C30 1.523(12) .
C28 H28 1.0000 .
C29 H29A 0.9800 .
C29 H29B 0.9800 .
C29 H29C 0.9800 .
C30 H30A 0.9800 .
C30 H30B 0.9800 .
C30 H30C 0.9800 .
C31 C33 1.522(12) .
C31 C32 1.524(12) .
C31 H31 1.0000 .
C32 H32A 0.9800 .
C32 H32B 0.9800 .
C32 H32C 0.9800 .
C33 H33A 0.9800 .
C33 H33B 0.9800 .
C33 H33C 0.9800 .
C34 C35 1.516(13) .
C34 C36 1.515(14) .
C34 H34 1.0000 .
C35 H35A 0.9800 .
C35 H35B 0.9800 .
C35 H35C 0.9800 .
C36 H36A 0.9800 .
C36 H36B 0.9800 .
C36 H36C 0.9800 .
C37 C42 1.391(10) .
C37 C38 1.426(11) .
C38 C39 1.381(13) .
C38 C43 1.507(10) .
C39 C40 1.400(12) .
C39 H39 0.9500 .
C40 C41 1.352(13) .
C40 H40 0.9500 .
C41 C42 1.366(13) .
C41 H41 0.9500 .
C42 C58 1.512(11) .
C43 C44 1.403(14) .
C43 C48 1.435(15) .
C44 C45 1.409(14) .
C44 C49 1.502(14) .
C45 C46 1.383(17) .
C45 H45 0.9500 .
C46 C47 1.398(19) .
C46 C52 1.594(15) .
C47 C48 1.366(14) .
C47 H47 0.9500 .
C48 C55 1.554(17) .
C49 C51 1.533(16) .
C49 C50 1.544(13) .
C49 H49 1.0000 .
C50 H50A 0.9800 .
C50 H50B 0.9800 .
C50 H50C 0.9800 .
C51 H51A 0.9800 .
C51 H51B 0.9800 .
C51 H51C 0.9800 .
C52 C53 1.28(2) .
C52 C54 1.56(2) .
C52 H52 1.0000 .
C53 H53A 0.9800 .
C53 H53B 0.9800 .
C53 H53C 0.9800 .
C54 H54A 0.9800 .
C54 H54B 0.9800 .
C54 H54C 0.9800 .
C55 C56B 1.491(17) .
C55 C57B 1.500(16) .
C55 C57 1.511(15) .
C55 C56 1.537(15) .
C55 H55 1.0000 .
C55 H55B 1.0000 .
C56 H56A 0.9800 .
C56 H56B 0.9800 .
C56 H56C 0.9800 .
C57 H57A 0.9800 .
C57 H57B 0.9800 .
C57 H57C 0.9800 .
C56B H56D 0.9800 .
C56B H56E 0.9800 .
C56B H56F 0.9800 .
C57B H57D 0.9800 .
C57B H57E 0.9800 .
C57B H57F 0.9800 .
C58 C63 1.413(12) .
C58 C59 1.427(13) .
C59 C60 1.392(13) .
C59 C64 1.482(13) .
C60 C61 1.358(14) .
C60 H60 0.9500 .
C61 C62 1.381(14) .
C61 C67 1.564(14) .
C62 C63 1.420(13) .
C62 H62 0.9500 .
C63 C70 1.539(13) .
C64 C65 1.467(18) .
C64 C66 1.502(13) .
C64 H64 1.0000 .
C65 H65A 0.9800 .
C65 H65B 0.9800 .
C65 H65C 0.9800 .
C66 H66A 0.9800 .
C66 H66B 0.9800 .
C66 H66C 0.9800 .
C67 C68 1.50(2) .
C67 C69 1.496(19) .
C67 H67 1.0000 .
C68 H68A 0.9800 .
C68 H68B 0.9800 .
C68 H68C 0.9800 .
C69 H69A 0.9800 .
C69 H69B 0.9800 .
C69 H69C 0.9800 .
C70 C72 1.478(14) .
C70 C71 1.512(16) .
C70 H70 1.0000 .
C71 H71A 0.9800 .
C71 H71B 0.9800 .
C71 H71C 0.9800 .
C72 H72A 0.9800 .
C72 H72B 0.9800 .
C72 H72C 0.9800 .
C81 C82 1.418(11) .
C81 C82 1.418(11) 2_655
C81 S3 1.809(13) 2_655
C82 C83 1.369(15) .
C82 C85 1.505(13) .
C83 C84 1.379(15) .
C83 H83 0.9500 .
C84 C83 1.379(15) 2_655
C84 H84 0.9500 .
C85 C86 1.370(19) .
C85 C90 1.397(17) .
C86 C87 1.409(17) .
C86 C91 1.56(2) .
C87 C88 1.374(15) .
C87 H87 0.9500 .
C88 C89 1.381(14) .
C88 C94 1.537(13) .
C89 C90 1.409(13) .
C89 H89 0.9500 .
C90 C97 1.528(16) .
C91 C93 1.56(3) .
C91 C92 1.57(3) .
C91 H91 1.0000 .
C92 H92A 0.9800 .
C92 H92B 0.9800 .
C92 H92C 0.9800 .
C93 H93A 0.9800 .
C93 H93B 0.9800 .
C93 H93C 0.9800 .
C94 C96 1.442(19) .
C94 C95 1.450(16) .
C94 H94 1.0000 .
C95 H95A 0.9800 .
C95 H95B 0.9800 .
C95 H95C 0.9800 .
C96 H96A 0.9800 .
C96 H96B 0.9800 .
C96 H96C 0.9800 .
C97 C99 1.480(16) .
C97 C98 1.54(2) .
C97 H97 1.0000 .
C98 H98A 0.9800 .
C98 H98B 0.9800 .
C98 H98C 0.9800 .
C99 H99A 0.9800 .
C99 H99B 0.9800 .
C99 H99C 0.9800 .
C100 C101 1.407(12) .
C100 C101 1.407(12) 2_655
C100 S4 1.853(13) 2_655
C101 C102 1.386(13) .
C101 C104 1.513(11) .
C102 C103 1.391(10) .
C102 H102 0.9500 .
C103 C102 1.391(10) 2_655
C103 H103 0.9500 .
C104 C109 1.388(18) .
C104 C105 1.42(2) .
C105 C106 1.396(15) .
C105 C110 1.59(2) .
C106 C107 1.384(19) .
C106 H106 0.9500 .
C107 C108 1.374(19) .
C107 C113 1.560(14) .
C108 C109 1.390(12) .
C108 H108 0.9500 .
C109 C116 1.54(2) .
C110 C112 1.51(3) .
C110 C111 1.560(16) .
C110 H110 1.0000 .
C111 H11A 0.9800 .
C111 H11B 0.9800 .
C111 H11C 0.9800 .
C112 H11D 0.9800 .
C112 H11E 0.9800 .
C112 H11F 0.9800 .
C113 C114 1.40(2) .
C113 C115 1.44(2) .
C113 H113 1.0000 .
C114 H11G 0.9800 .
C114 H11H 0.9800 .
C114 H11I 0.9800 .
C115 H11J 0.9800 .
C115 H11K 0.9800 .
C115 H11L 0.9800 .
C116 C118 1.490(17) .
C116 C117 1.51(2) .
C116 H116 1.0000 .
C117 H11M 0.9800 .
C117 H11N 0.9800 .
C117 H11O 0.9800 .
C118 H11P 0.9800 .
C118 H11Q 0.9800 .
C118 H11R 0.9800 .

loop_
_geom_torsion_atom_site_label_1
_geom_torsion_atom_site_label_2
_geom_torsion_atom_site_label_3
_geom_torsion_atom_site_label_4
_geom_torsion
_geom_torsion_site_symmetry_1
_geom_torsion_site_symmetry_4
S4 Ge4 S3 S3 42.3(9) . 2_655
S4 Ge4 S3 S3 51.9(7) 2_655 2_655
Ge4 Ge4 S3 S3 39.8(6) 2_655 2_655
S4 Ge4 S3 C81 134.9(6) . .
S3 Ge4 S3 C81 92.5(10) 2_655 .
S4 Ge4 S3 C81 144.4(6) 2_655 .
Ge4 Ge4 S3 C81 132.4(7) 2_655 .
S4 Ge4 S3 Ge3 -56.8(5) . .
S3 Ge4 S3 Ge3 -99.1(6) 2_655 .
S4 Ge4 S3 Ge3 -47.2(2) 2_655 .
Ge4 Ge4 S3 Ge3 -59.3(2) 2_655 .
S4 Ge4 S3 Ge4 2.5(4) . 2_655
S3 Ge4 S3 Ge4 -39.8(6) 2_655 2_655
S4 Ge4 S3 Ge4 12.03(17) 2_655 2_655
S4 Ge4 S3 Ge3 50.6(5) . 2_655
S3 Ge4 S3 Ge3 8.3(6) 2_655 2_655
S4 Ge4 S3 Ge3 60.1(2) 2_655 2_655
Ge4 Ge4 S3 Ge3 48.1(2) 2_655 2_655
S4 Ge3 S3 S3 -42.3(6) 2_655 2_655
S4 Ge3 S3 S3 -73.6(6) . 2_655
S4 Ge3 S3 Ge4 61.5(3) 2_655 .
S4 Ge3 S3 Ge4 30.2(3) . .
S3 Ge3 S3 Ge4 103.8(6) 2_655 .
S4 Ge3 S3 C81 -127.7(4) 2_655 .
S4 Ge3 S3 C81 -159.0(4) . .
S3 Ge3 S3 C81 -85.4(7) 2_655 .
S4 Ge3 S3 Ge4 -34.5(3) 2_655 2_655
S4 Ge3 S3 Ge4 -65.9(3) . 2_655
S3 Ge3 S3 Ge4 7.8(5) 2_655 2_655
S4 Ge3 S3 Ge3 7.2(2) 2_655 2_655
S4 Ge3 S3 Ge3 -24.19(18) . 2_655
S3 Ge3 S3 Ge3 49.4(5) 2_655 2_655
S3 Ge4 S4 S4 19.6(9) . 2_655
S3 Ge4 S4 S4 35.7(7) 2_655 2_655
Ge4 Ge4 S4 S4 21.9(6) 2_655 2_655
S3 Ge4 S4 C100 117.0(12) . .
S3 Ge4 S4 C100 133.1(11) 2_655 .
S4 Ge4 S4 C100 97.4(13) 2_655 .
Ge4 Ge4 S4 C100 119.4(12) 2_655 .
S3 Ge4 S4 Ge3 -55.4(5) . 2_655
S3 Ge4 S4 Ge3 -39.3(3) 2_655 2_655
S4 Ge4 S4 Ge3 -74.9(6) 2_655 2_655
Ge4 Ge4 S4 Ge3 -53.0(2) 2_655 2_655
S3 Ge4 S4 Ge3 48.0(4) . .
S3 Ge4 S4 Ge3 64.1(3) 2_655 .
S4 Ge4 S4 Ge3 28.4(6) 2_655 .
Ge4 Ge4 S4 Ge3 50.4(2) 2_655 .
S3 Ge4 S4 Ge4 -2.4(3) . 2_655
S3 Ge4 S4 Ge4 13.75(18) 2_655 2_655
S4 Ge4 S4 Ge4 -21.9(6) 2_655 2_655
Ge2 S1 C1 C6 -70.3(10) . .
Ge1 S1 C1 C6 150.9(5) . .
Ge2 S1 C1 C2 104.2(9) . .
Ge1 S1 C1 C2 -34.6(7) . .
C6 C1 C2 C3 -2.1(11) . .
S1 C1 C2 C3 -176.4(6) . .
C6 C1 C2 C7 175.9(7) . .
S1 C1 C2 C7 1.7(11) . .
C1 C2 C3 C4 0.2(13) . .
C7 C2 C3 C4 -177.8(8) . .
C2 C3 C4 C5 2.5(15) . .
C3 C4 C5 C6 -3.3(15) . .
C2 C1 C6 C5 1.3(12) . .
S1 C1 C6 C5 176.0(7) . .
C2 C1 C6 C22 -176.7(7) . .
S1 C1 C6 C22 -2.1(10) . .
C4 C5 C6 C1 1.4(14) . .
C4 C5 C6 C22 179.5(8) . .
C3 C2 C7 C8 104.5(10) . .
C1 C2 C7 C8 -73.4(11) . .
C3 C2 C7 C12 -75.0(11) . .
C1 C2 C7 C12 107.1(9) . .
C12 C7 C8 C9 0.4(13) . .
C2 C7 C8 C9 -179.1(8) . .
C12 C7 C8 C13 173.7(8) . .
C2 C7 C8 C13 -5.8(12) . .
C7 C8 C9 C10 -0.9(14) . .
C13 C8 C9 C10 -174.4(8) . .
C8 C9 C10 C11 2.2(14) . .
C8 C9 C10 C16 178.8(9) . .
C9 C10 C11 C12 -3.2(14) . .
C16 C10 C11 C12 -179.8(9) . .
C10 C11 C12 C7 2.7(14) . .
C10 C11 C12 C19 179.1(9) . .
C8 C7 C12 C11 -1.2(13) . .
C2 C7 C12 C11 178.3(8) . .
C8 C7 C12 C19 -177.5(8) . .
C2 C7 C12 C19 2.0(13) . .
C9 C8 C13 C15 81.3(10) . .
C7 C8 C13 C15 -92.1(10) . .
C9 C8 C13 C14 -46.0(11) . .
C7 C8 C13 C14 140.6(8) . .
C9 C10 C16 C18 -101.7(16) . .
C11 C10 C16 C18 74.7(16) . .
C9 C10 C16 C17 105.2(17) . .
C11 C10 C16 C17 -78(2) . .
C9 C10 C16 C18B -61.0(16) . .
C11 C10 C16 C18B 115.4(15) . .
C9 C10 C16 C17B 179.3(11) . .
C11 C10 C16 C17B -4.3(15) . .
C11 C12 C19 C21 -64.4(13) . .
C7 C12 C19 C21 111.8(11) . .
C11 C12 C19 C20 56.9(12) . .
C7 C12 C19 C20 -126.8(10) . .
C1 C6 C22 C23 -89.6(10) . .
C5 C6 C22 C23 92.4(10) . .
C1 C6 C22 C27 83.8(10) . .
C5 C6 C22 C27 -94.3(10) . .
C27 C22 C23 C24 -0.1(12) . .
C6 C22 C23 C24 173.2(7) . .
C27 C22 C23 C28 177.6(8) . .
C6 C22 C23 C28 -9.1(12) . .
C22 C23 C24 C25 -2.3(12) . .
C28 C23 C24 C25 180.0(8) . .
C23 C24 C25 C26 4.6(12) . .
C23 C24 C25 C31 -176.0(7) . .
C24 C25 C26 C27 -4.6(13) . .
C31 C25 C26 C27 176.0(8) . .
C25 C26 C27 C22 2.3(13) . .
C25 C26 C27 C34 -178.9(8) . .
C23 C22 C27 C26 0.1(13) . .
C6 C22 C27 C26 -173.3(8) . .
C23 C22 C27 C34 -178.7(8) . .
C6 C22 C27 C34 7.9(13) . .
C24 C23 C28 C29 -49.0(14) . .
C22 C23 C28 C29 133.3(13) . .
C24 C23 C28 C30 79.8(12) . .
C22 C23 C28 C30 -97.9(11) . .
C24 C25 C31 C33 122.6(9) . .
C26 C25 C31 C33 -58.0(11) . .
C24 C25 C31 C32 -112.5(9) . .
C26 C25 C31 C32 66.9(10) . .
C26 C27 C34 C35 56.6(11) . .
C22 C27 C34 C35 -124.6(9) . .
C26 C27 C34 C36 -68.5(11) . .
C22 C27 C34 C36 110.3(10) . .
Ge2 S2 C37 C42 -71.6(9) . .
Ge1 S2 C37 C42 159.7(6) . .
Ge2 S2 C37 C38 104.4(9) . .
Ge1 S2 C37 C38 -24.2(9) . .
C42 C37 C38 C39 1.1(14) . .
S2 C37 C38 C39 -174.9(8) . .
C42 C37 C38 C43 179.2(8) . .
S2 C37 C38 C43 3.2(13) . .
C37 C38 C39 C40 -1.0(17) . .
C43 C38 C39 C40 -179.1(10) . .
C38 C39 C40 C41 1.3(18) . .
C39 C40 C41 C42 -1.7(17) . .
C40 C41 C42 C37 1.8(15) . .
C40 C41 C42 C58 -178.8(9) . .
C38 C37 C42 C41 -1.5(13) . .
S2 C37 C42 C41 174.7(7) . .
C38 C37 C42 C58 179.1(8) . .
S2 C37 C42 C58 -4.8(11) . .
C39 C38 C43 C44 98.5(12) . .
C37 C38 C43 C44 -79.5(13) . .
C39 C38 C43 C48 -82.2(13) . .
C37 C38 C43 C48 99.7(11) . .
C48 C43 C44 C45 0.3(15) . .
C38 C43 C44 C45 179.5(9) . .
C48 C43 C44 C49 173.3(9) . .
C38 C43 C44 C49 -7.4(14) . .
C43 C44 C45 C46 0.2(16) . .
C49 C44 C45 C46 -172.9(10) . .
C44 C45 C46 C47 0.5(18) . .
C44 C45 C46 C52 179.5(11) . .
C45 C46 C47 C48 -1.6(19) . .
C52 C46 C47 C48 179.5(11) . .
C46 C47 C48 C43 2.0(18) . .
C46 C47 C48 C55 -178.9(11) . .
C44 C43 C48 C47 -1.3(16) . .
C38 C43 C48 C47 179.4(10) . .
C44 C43 C48 C55 179.5(10) . .
C38 C43 C48 C55 0.3(15) . .
C43 C44 C49 C51 -96.4(10) . .
C45 C44 C49 C51 76.4(12) . .
C43 C44 C49 C50 141.0(9) . .
C45 C44 C49 C50 -46.2(13) . .
C45 C46 C52 C53 64(2) . .
C47 C46 C52 C53 -117(2) . .
C45 C46 C52 C54 -80.9(16) . .
C47 C46 C52 C54 98.0(17) . .
C47 C48 C55 C56B -89.8(17) . .
C43 C48 C55 C56B 89.3(16) . .
C47 C48 C55 C57B 28.8(19) . .
C43 C48 C55 C57B -152.1(16) . .
C47 C48 C55 C57 -43(2) . .
C43 C48 C55 C57 136.4(16) . .
C47 C48 C55 C56 92(2) . .
C43 C48 C55 C56 -89(2) . .
C41 C42 C58 C63 -93.3(11) . .
C37 C42 C58 C63 86.2(11) . .
C41 C42 C58 C59 89.4(11) . .
C37 C42 C58 C59 -91.2(9) . .
C63 C58 C59 C60 0.3(12) . .
C42 C58 C59 C60 177.8(8) . .
C63 C58 C59 C64 179.1(8) . .
C42 C58 C59 C64 -3.5(12) . .
C58 C59 C60 C61 1.8(14) . .
C64 C59 C60 C61 -177.0(9) . .
C59 C60 C61 C62 -3.7(15) . .
C59 C60 C61 C67 -179.4(9) . .
C60 C61 C62 C63 3.4(15) . .
C67 C61 C62 C63 179.3(9) . .
C59 C58 C63 C62 -0.6(12) . .
C42 C58 C63 C62 -178.0(8) . .
C59 C58 C63 C70 179.9(8) . .
C42 C58 C63 C70 2.6(13) . .
C61 C62 C63 C58 -1.2(14) . .
C61 C62 C63 C70 178.2(9) . .
C60 C59 C64 C65 -58.6(14) . .
C58 C59 C64 C65 122.6(13) . .
C60 C59 C64 C66 73.8(13) . .
C58 C59 C64 C66 -105.0(12) . .
C60 C61 C67 C68 109.0(14) . .
C62 C61 C67 C68 -66.8(15) . .
C60 C61 C67 C69 -21.3(17) . .
C62 C61 C67 C69 162.9(12) . .
C58 C63 C70 C72 118.4(10) . .
C62 C63 C70 C72 -61.1(12) . .
C58 C63 C70 C71 -117.3(11) . .
C62 C63 C70 C71 63.3(12) . .
S3 S3 C81 C82 169.8(9) 2_655 .
Ge4 S3 C81 C82 68.3(10) . .
Ge3 S3 C81 C82 -94.1(8) . .
Ge4 S3 C81 C82 -166.2(7) 2_655 .
Ge3 S3 C81 C82 137.2(7) 2_655 .
S3 S3 C81 C82 -14.0(12) 2_655 2_655
Ge4 S3 C81 C82 -115.4(11) . 2_655
Ge3 S3 C81 C82 82.2(10) . 2_655
Ge4 S3 C81 C82 10.1(10) 2_655 2_655
Ge3 S3 C81 C82 -46.5(9) 2_655 2_655
Ge4 S3 C81 S3 -101.4(11) . 2_655
Ge3 S3 C81 S3 96.1(7) . 2_655
Ge4 S3 C81 S3 24.0(4) 2_655 2_655
Ge3 S3 C81 S3 -32.5(4) 2_655 2_655
C82 C81 C82 C83 -1.3(13) 2_655 .
S3 C81 C82 C83 -177.1(12) 2_655 .
S3 C81 C82 C83 175.7(14) . .
C82 C81 C82 C85 179.0(15) 2_655 .
S3 C81 C82 C85 3.2(18) 2_655 .
S3 C81 C82 C85 -4.0(13) . .
C81 C82 C83 C84 3(3) . .
C85 C82 C83 C84 -177.7(14) . .
C82 C83 C84 C83 -1.3(14) . 2_655
C83 C82 C85 C86 93(2) . .
C81 C82 C85 C86 -87.8(18) . .
C83 C82 C85 C90 -87(2) . .
C81 C82 C85 C90 92.3(15) . .
C90 C85 C86 C87 -6(2) . .
C82 C85 C86 C87 174.1(14) . .
C90 C85 C86 C91 172.5(16) . .
C82 C85 C86 C91 -7(2) . .
C85 C86 C87 C88 2(3) . .
C91 C86 C87 C88 -176.5(17) . .
C86 C87 C88 C89 3(2) . .
C86 C87 C88 C94 178.2(15) . .
C87 C88 C89 C90 -3(2) . .
C94 C88 C89 C90 -179.0(12) . .
C86 C85 C90 C89 5(2) . .
C82 C85 C90 C89 -175.0(11) . .
C86 C85 C90 C97 -171.6(13) . .
C82 C85 C90 C97 8.3(19) . .
C88 C89 C90 C85 0(2) . .
C88 C89 C90 C97 176.4(12) . .
C85 C86 C91 C93 -109(2) . .
C87 C86 C91 C93 69(2) . .
C85 C86 C91 C92 120.3(18) . .
C87 C86 C91 C92 -61(2) . .
C87 C88 C94 C96 -98.8(17) . .
C89 C88 C94 C96 76.7(18) . .
C87 C88 C94 C95 138.2(15) . .
C89 C88 C94 C95 -46.3(17) . .
C85 C90 C97 C99 103.7(14) . .
C89 C90 C97 C99 -73.0(16) . .
C85 C90 C97 C98 -134.3(14) . .
C89 C90 C97 C98 49.0(16) . .
S4 S4 C100 C101 42.5(11) 2_655 .
Ge4 S4 C100 C101 -61.9(17) . .
Ge3 S4 C100 C101 109.0(9) 2_655 .
Ge3 S4 C100 C101 -1.5(10) . .
Ge4 S4 C100 C101 54.2(10) 2_655 .
S4 S4 C100 C101 -150.7(8) 2_655 2_655
Ge4 S4 C100 C101 104.9(14) . 2_655
Ge3 S4 C100 C101 -84.2(7) 2_655 2_655
Ge3 S4 C100 C101 165.3(7) . 2_655
Ge4 S4 C100 C101 -139.0(7) 2_655 2_655
Ge4 S4 C100 S4 -104.4(13) . 2_655
Ge3 S4 C100 S4 66.5(5) 2_655 2_655
Ge3 S4 C100 S4 -44.0(3) . 2_655
Ge4 S4 C100 S4 11.7(4) 2_655 2_655
C101 C100 C101 C102 0.5(10) 2_655 .
S4 C100 C101 C102 165.4(9) . .
S4 C100 C101 C102 -168.6(12) 2_655 .
C101 C100 C101 C104 -179.5(16) 2_655 .
S4 C100 C101 C104 -14.7(19) . .
S4 C100 C101 C104 11.4(14) 2_655 .
C100 C101 C102 C103 -1(2) . .
C104 C101 C102 C103 179.0(11) . .
C101 C102 C103 C102 0.6(10) . 2_655
C102 C101 C104 C109 -90.3(18) . .
C100 C101 C104 C109 89.8(14) . .
C102 C101 C104 C105 90.6(16) . .
C100 C101 C104 C105 -89.3(18) . .
C109 C104 C105 C106 -4(2) . .
C101 C104 C105 C106 175.1(13) . .
C109 C104 C105 C110 169.3(13) . .
C101 C104 C105 C110 -12(2) . .
C104 C105 C106 C107 1(2) . .
C110 C105 C106 C107 -172.3(15) . .
C105 C106 C107 C108 0(3) . .
C105 C106 C107 C113 177.4(16) . .
C106 C107 C108 C109 0(2) . .
C113 C107 C108 C109 -176.5(14) . .
C105 C104 C109 C108 5.1(19) . .
C101 C104 C109 C108 -174.1(11) . .
C105 C104 C109 C116 -177.8(11) . .
C101 C104 C109 C116 3.1(18) . .
C107 C108 C109 C104 -3(2) . .
C107 C108 C109 C116 179.4(12) . .
C106 C105 C110 C112 67.9(17) . .
C104 C105 C110 C112 -105.4(17) . .
C106 C105 C110 C111 -64(2) . .
C104 C105 C110 C111 122.6(16) . .
C108 C107 C113 C114 -54(2) . .
C106 C107 C113 C114 128.6(19) . .
C108 C107 C113 C115 109(2) . .
C106 C107 C113 C115 -68(2) . .
C104 C109 C116 C118 116.0(12) . .
C108 C109 C116 C118 -66.7(14) . .
C104 C109 C116 C117 -118.9(18) . .
C108 C109 C116 C117 58.5(19) . .
